data_7030324
loop_
_publ_author_name
'Jami, Ananda Kumar'
'Baskar, Viswanathan'

_publ_section_title
;
 Tetranuclear stiboxanes (RSb)4O6, exhibiting an adamantane-type
 structure.
;
_journal_issue 40
_journal_name_full 'Dalton transactions (Cambridge, England : 2003)'
_journal_page_first 12524
_journal_page_last 12529
_journal_paper_doi 10.1039/c2dt30587a
_journal_volume 41
_journal_year 2012
_chemical_formula_moiety 'C186 H138 Br8 N18 O21 Sb8'
_chemical_formula_sum 'C186 H138 Br8 N18 O21 Sb8'
_chemical_formula_weight 4574.42
_chemical_name_systematic
;
?
;
_space_group_IT_number 2
_symmetry_cell_setting triclinic
_symmetry_space_group_name_Hall '-P 1'
_symmetry_space_group_name_H-M 'P -1'
_atom_sites_solution_hydrogens geom
_atom_sites_solution_primary direct
_atom_sites_solution_secondary difmap
_audit_creation_method SHELXL-97
_cell_angle_alpha 79.6580(10)
_cell_angle_beta 85.4730(10)
_cell_angle_gamma 76.5070(10)
_cell_formula_units_Z 2
_cell_length_a 17.3569(12)
_cell_length_b 21.1518(14)
_cell_length_c 24.9421(17)
_cell_measurement_reflns_used 7699
_cell_measurement_temperature 100(2)
_cell_measurement_theta_max 25.06
_cell_measurement_theta_min 2.32
_cell_volume 8753.0(10)
_computing_cell_refinement 'Bruker SMART'
_computing_data_collection 'Bruker SMART'
_computing_data_reduction 'Bruker SAINT'
_computing_molecular_graphics 'Bruker SHELXTL'
_computing_publication_material 'Bruker SHELXTL'
_computing_structure_refinement 'SHELXL-97 (Sheldrick, 1997)'
_computing_structure_solution 'Bruker SHELXTL'
_diffrn_ambient_temperature 100(2)
_diffrn_measured_fraction_theta_full 0.997
_diffrn_measured_fraction_theta_max 0.997
_diffrn_measurement_device_type 'CCD area detector'
_diffrn_measurement_method 'phi and omega scans'
_diffrn_radiation_monochromator graphite
_diffrn_radiation_source 'fine-focus sealed tube'
_diffrn_radiation_type MoK\a
_diffrn_radiation_wavelength 0.71073
_diffrn_reflns_av_R_equivalents 0.0321
_diffrn_reflns_av_sigmaI/netI 0.0396
_diffrn_reflns_limit_h_max 20
_diffrn_reflns_limit_h_min -20
_diffrn_reflns_limit_k_max 25
_diffrn_reflns_limit_k_min -25
_diffrn_reflns_limit_l_max 29
_diffrn_reflns_limit_l_min -29
_diffrn_reflns_number 84882
_diffrn_reflns_theta_full 25.00
_diffrn_reflns_theta_max 25.00
_diffrn_reflns_theta_min 1.21
_exptl_absorpt_coefficient_mu 3.113
_exptl_absorpt_correction_T_max 0.7064
_exptl_absorpt_correction_T_min 0.5476
_exptl_absorpt_correction_type multi-scan
_exptl_absorpt_process_details brukarsdabs
_exptl_crystal_colour colourless
_exptl_crystal_density_diffrn 1.736
_exptl_crystal_density_method 'not measured'
_exptl_crystal_description block
_exptl_crystal_F_000 4472
_exptl_crystal_size_max 0.22
_exptl_crystal_size_mid 0.16
_exptl_crystal_size_min 0.12
_platon_squeeze_details
;
;
_refine_diff_density_max 2.955
_refine_diff_density_min -3.023
_refine_diff_density_rms 0.127
_refine_ls_extinction_method none
_refine_ls_goodness_of_fit_ref 1.062
_refine_ls_hydrogen_treatment constr
_refine_ls_matrix_type full
_refine_ls_number_parameters 2066
_refine_ls_number_reflns 30737
_refine_ls_number_restraints 115
_refine_ls_restrained_S_all 1.061
_refine_ls_R_factor_all 0.0452
_refine_ls_R_factor_gt 0.0376
_refine_ls_shift/su_max 0.002
_refine_ls_shift/su_mean 0.000
_refine_ls_structure_factor_coef Fsqd
_refine_ls_weighting_details 'calc w=1/[\s^2^(Fo^2^)+(0.0538P)^2^+15.1504P] where P=(Fo^2^+2Fc^2^)/3'
_refine_ls_weighting_scheme calc
_refine_ls_wR_factor_gt 0.0974
_refine_ls_wR_factor_ref 0.1008
_reflns_number_gt 26099
_reflns_number_total 30737
_reflns_threshold_expression >2sigma(I)
_cod_data_source_file c2dt30587a.txt
_cod_data_source_block 4
_cod_depositor_comments
;
The following automatic conversions were performed:

'_symmetry_cell_setting' value 'Triclinic' changed to 'triclinic'
according to
/usr/data/users/saulius/automatic-downloads/retrospective/RSC/lib/dictionaries/cif_core.dic
dictionary named 'cif_core.dic' version 2.4.2 from 2011-04-26.

Automatic conversion script
Id: cif_fix_values 2281 2013-09-26 08:29:07Z andrius 
;
_cod_original_sg_symbol_H-M 'P-1 '
_cod_database_code 7030324

loop_
_symmetry_equiv_pos_as_xyz
'x, y, z'
'-x, -y, -z'

loop_
_atom_site_label
_atom_site_type_symbol
_atom_site_fract_x
_atom_site_fract_y
_atom_site_fract_z
_atom_site_U_iso_or_equiv
_atom_site_adp_type
_atom_site_occupancy
_atom_site_symmetry_multiplicity
_atom_site_calc_flag
_atom_site_refinement_flags
Br2 Br 0.49941(4) 1.28511(4) 0.05209(5) 0.0995(4) Uani 1 1 d D
Br9 Br 1.03023(3) 0.60757(3) 0.46358(2) 0.03181(13) Uani 1 1 d .
Br7 Br 1.27852(3) 0.33861(3) 0.01906(2) 0.03219(13) Uani 1 1 d .
Sb1 Sb 0.700734(16) 0.924539(14) 0.222213(11) 0.01327(7) Uani 1 1 d .
Sb2 Sb 0.496382(17) 0.979687(14) 0.191086(12) 0.01433(7) Uani 1 1 d .
Sb5 Sb 0.822997(17) 0.382675(14) 0.304131(12) 0.01537(7) Uani 1 1 d .
Sb3 Sb 0.574364(17) 0.818427(14) 0.264559(12) 0.01417(7) Uani 1 1 d .
Sb7 Sb 0.953430(17) 0.248895(14) 0.260627(12) 0.01373(7) Uani 1 1 d .
Sb6 Sb 0.970574(17) 0.410902(14) 0.198774(12) 0.01472(7) Uani 1 1 d .
Sb4 Sb 0.548911(17) 0.963271(14) 0.324970(12) 0.01372(7) Uani 1 1 d .
Sb8 Sb 1.028423(17) 0.353178(14) 0.332194(12) 0.01551(7) Uani 1 1 d .
Br4 Br 0.20264(3) 0.97211(3) 0.47228(2) 0.02940(12) Uani 1 1 d .
Br1 Br 1.03856(3) 0.78903(3) 0.35757(2) 0.03247(13) Uani 1 1 d .
Br8 Br 0.97921(3) -0.04352(2) 0.43263(2) 0.03354(13) Uani 1 1 d .
Br5 Br 0.56093(3) 0.60838(3) 0.09074(2) 0.03520(13) Uani 1 1 d .
O4 O 0.56407(17) 0.86920(14) 0.32353(12) 0.0151(6) Uani 1 1 d .
O15 O 1.03765(17) 0.40302(14) 0.25983(12) 0.0160(6) Uani 1 1 d .
O3 O 0.64729(17) 0.96710(14) 0.28275(12) 0.0142(6) Uani 1 1 d .
O7 O 0.76330(17) 0.90636(14) 0.15252(12) 0.0164(7) Uani 1 1 d .
O14 O 0.95735(17) 0.32129(14) 0.20113(12) 0.0157(6) Uani 1 1 d .
O5 O 0.49696(17) 0.88770(14) 0.22121(12) 0.0172(7) Uani 1 1 d .
O9 O 0.62887(17) 0.74087(14) 0.31883(12) 0.0163(7) Uani 1 1 d .
O18 O 0.96549(18) 0.50762(15) 0.17814(13) 0.0204(7) Uani 1 1 d .
O19 O 0.90232(18) 0.21208(15) 0.20649(12) 0.0170(7) Uani 1 1 d .
O6 O 0.48460(17) 1.00505(14) 0.26247(12) 0.0156(6) Uani 1 1 d .
O11 O 0.87344(17) 0.43274(14) 0.24292(12) 0.0171(7) Uani 1 1 d .
O16 O 1.02932(17) 0.27326(14) 0.30261(12) 0.0165(7) Uani 1 1 d .
O1 O 0.67447(17) 0.83862(14) 0.23668(12) 0.0152(6) Uani 1 1 d .
N1 N 0.7345(2) 1.01915(18) 0.19366(15) 0.0167(8) Uani 1 1 d .
O12 O 0.85240(17) 0.29245(14) 0.28983(12) 0.0168(7) Uani 1 1 d .
O2 O 0.61071(17) 0.96126(14) 0.17577(12) 0.0153(6) Uani 1 1 d .
O13 O 0.91438(17) 0.36844(15) 0.34923(12) 0.0175(7) Uani 1 1 d .
N13 N 1.0603(2) 0.19818(18) 0.21807(15) 0.0174(8) Uani 1 1 d .
O8 O 0.37869(17) 0.99156(15) 0.18114(13) 0.0188(7) Uani 1 1 d .
N9 N 0.7845(2) 0.47899(18) 0.33114(15) 0.0180(8) Uani 1 1 d .
O20 O 1.14716(18) 0.32174(14) 0.33653(13) 0.0184(7) Uani 1 1 d .
C30 C 0.2505(3) 0.9682(3) 0.2488(2) 0.0270(11) Uani 1 1 d .
H30 H 0.2752 1.0022 0.2540 0.032 Uiso 1 1 calc R
O17 O 0.76448(19) 0.35626(15) 0.37444(13) 0.0210(7) Uani 1 1 d .
C108 C 0.8984(3) 0.5547(2) 0.17220(19) 0.0187(10) Uani 1 1 d .
N14 N 1.1326(2) 0.17747(19) 0.23934(16) 0.0216(9) Uani 1 1 d .
H14 H 1.1440 0.1827 0.2718 0.026 Uiso 1 1 calc R
N11 N 0.8904(2) 0.43682(18) 0.12986(15) 0.0181(8) Uani 1 1 d .
C152 C 1.0350(3) 0.4322(2) 0.37281(19) 0.0184(10) Uani 1 1 d .
N16 N 0.9821(2) 0.2835(2) 0.45007(16) 0.0227(9) Uani 1 1 d .
H16 H 0.9379 0.3140 0.4505 0.027 Uiso 1 1 calc R
N5 N 0.4707(2) 0.78607(18) 0.30770(15) 0.0190(8) Uani 1 1 d .
C14 C 0.8091(3) 0.8902(2) 0.26368(19) 0.0178(10) Uani 1 1 d .
C95 C 0.7138(3) 0.4067(2) 0.2637(2) 0.0193(10) Uani 1 1 d .
C128 C 0.9598(3) 0.1572(2) 0.31444(18) 0.0168(9) Uani 1 1 d .
C10 C 0.7506(3) 0.8148(3) 0.0224(2) 0.0276(11) Uani 1 1 d .
H10 H 0.7548 0.7686 0.0277 0.033 Uiso 1 1 calc R
C65 C 0.7041(3) 1.2164(2) 0.2983(2) 0.0232(11) Uani 1 1 d .
H65 H 0.7498 1.2328 0.3013 0.028 Uiso 1 1 calc R
N7 N 0.6273(2) 0.92959(18) 0.39503(15) 0.0173(8) Uani 1 1 d .
N8 N 0.6421(2) 0.86774(18) 0.42485(15) 0.0201(8) Uani 1 1 d .
H8 H 0.6143 0.8381 0.4241 0.024 Uiso 1 1 calc R
C43 C 0.5213(3) 0.7166(2) 0.4510(2) 0.0265(11) Uani 1 1 d .
H43 H 0.4688 0.7182 0.4656 0.032 Uiso 1 1 calc R
C109 C 1.0681(3) 0.3932(2) 0.14223(19) 0.0186(10) Uani 1 1 d .
N10 N 0.7793(2) 0.53657(18) 0.29686(16) 0.0196(8) Uani 1 1 d .
H10A H 0.7935 0.5402 0.2620 0.024 Uiso 1 1 calc R
C70 C 0.6233(3) 1.0665(2) 0.35025(18) 0.0177(10) Uani 1 1 d .
C52 C 0.5729(3) 0.7517(2) 0.21042(18) 0.0170(9) Uani 1 1 d .
C26 C 0.2448(3) 0.8778(3) 0.2005(2) 0.0294(12) Uani 1 1 d .
C71 C 0.4465(3) 0.9617(2) 0.37688(18) 0.0161(9) Uani 1 1 d .
C49 C 0.7539(3) 0.7153(2) 0.38786(19) 0.0203(10) Uani 1 1 d .
H49 H 0.7636 0.7286 0.3500 0.024 Uiso 1 1 calc R
C34 C 0.4338(3) 1.1095(2) 0.11051(17) 0.0256(5) Uani 1 1 d D
H34 H 0.3939 1.0883 0.1035 0.031 Uiso 1 1 calc R
C56 C 0.5657(3) 0.7321(2) 0.1187(2) 0.0242(11) Uani 1 1 d .
H56 H 0.5635 0.7478 0.0806 0.029 Uiso 1 1 calc R
N12 N 0.8745(2) 0.39311(19) 0.10166(16) 0.0206(9) Uani 1 1 d .
H12 H 0.8994 0.3514 0.1051 0.025 Uiso 1 1 calc R
C121 C 0.8731(3) 0.2385(2) 0.0599(2) 0.0254(11) Uani 1 1 d .
C132 C 0.9715(3) 0.0392(2) 0.3290(2) 0.0241(11) Uani 1 1 d .
H132 H 0.9755 -0.0004 0.3151 0.029 Uiso 1 1 calc R
C32 C 0.3468(3) 0.9424(2) 0.1728(2) 0.0213(10) Uani 1 1 d .
C76 C 0.3891(3) 0.9335(2) 0.3611(2) 0.0237(11) Uani 1 1 d .
H76 H 0.3991 0.9128 0.3296 0.028 Uiso 1 1 calc R
C33 C 0.4888(3) 1.0781(2) 0.14985(18) 0.0256(5) Uani 1 1 d D
C46 C 0.7273(3) 0.6781(2) 0.4997(2) 0.0294(12) Uani 1 1 d .
H46 H 0.7189 0.6656 0.5378 0.035 Uiso 1 1 calc R
N15 N 1.0396(2) 0.28336(18) 0.41021(15) 0.0183(8) Uani 1 1 d .
C129 C 0.9598(3) 0.1549(2) 0.36994(19) 0.0215(10) Uani 1 1 d .
H129 H 0.9559 0.1945 0.3840 0.026 Uiso 1 1 calc R
C22 C 0.4422(3) 0.9169(2) 0.09582(19) 0.0212(10) Uani 1 1 d .
C51 C 0.6109(3) 0.7312(2) 0.37236(18) 0.0177(10) Uani 1 1 d .
N6 N 0.3979(2) 0.80006(19) 0.28749(17) 0.0236(9) Uani 1 1 d .
H6 H 0.3857 0.8207 0.2543 0.028 Uiso 1 1 calc R
N3 N 0.4944(2) 0.94694(18) 0.11188(16) 0.0195(8) Uani 1 1 d .
C8 C 0.7362(3) 0.9186(3) -0.0390(2) 0.0252(11) Uani 1 1 d .
H8A H 0.7309 0.9428 -0.0750 0.030 Uiso 1 1 calc R
C117 C 1.0670(3) 0.1819(2) 0.16797(19) 0.0204(10) Uani 1 1 d .
C126 C 0.8575(3) 0.2393(2) 0.11668(19) 0.0209(10) Uani 1 1 d .
N2 N 0.7447(2) 1.06074(18) 0.22601(15) 0.0189(8) Uani 1 1 d .
H2 H 0.7383 1.0540 0.2618 0.023 Uiso 1 1 calc R
C9 C 0.7422(3) 0.8519(3) -0.0301(2) 0.0276(12) Uani 1 1 d .
H9 H 0.7406 0.8304 -0.0601 0.033 Uiso 1 1 calc R
C114 C 1.1286(3) 0.3374(2) 0.1557(2) 0.0223(10) Uani 1 1 d .
H114 H 1.1269 0.3102 0.1903 0.027 Uiso 1 1 calc R
C17 C 0.9460(3) 0.8345(2) 0.31940(19) 0.0209(10) Uani 1 1 d .
C118 C 0.9990(3) 0.2006(2) 0.13255(19) 0.0210(10) Uani 1 1 d .
C45 C 0.6617(3) 0.6961(2) 0.46512(19) 0.0231(11) Uani 1 1 d .
C146 C 1.1851(3) 0.2578(2) 0.3441(2) 0.0211(10) Uani 1 1 d .
C67 C 0.5752(3) 1.2314(2) 0.2620(2) 0.0246(11) Uani 1 1 d .
H67 H 0.5339 1.2579 0.2397 0.029 Uiso 1 1 calc R
C74 C 0.3048(3) 0.9642(2) 0.43537(19) 0.0219(10) Uani 1 1 d .
C73 C 0.3609(3) 0.9914(3) 0.4538(2) 0.0288(12) Uani 1 1 d .
H73 H 0.3510 1.0106 0.4860 0.035 Uiso 1 1 calc R
C97 C 0.7922(3) 0.4864(2) 0.07395(19) 0.0236(11) Uani 1 1 d .
H97 H 0.7515 0.5190 0.0551 0.028 Uiso 1 1 calc R
C69 C 0.6296(3) 1.1306(2) 0.32238(18) 0.0176(10) Uani 1 1 d .
C18 C 0.8737(3) 0.8391(2) 0.34776(19) 0.0207(10) Uani 1 1 d .
H18 H 0.8712 0.8236 0.3859 0.025 Uiso 1 1 calc R
C59 C 0.7325(3) 0.9150(2) 0.44526(19) 0.0226(10) Uani 1 1 d .
H59 H 0.7768 0.9228 0.4609 0.027 Uiso 1 1 calc R
C6 C 0.7310(3) 1.0205(2) -0.00097(19) 0.0227(11) Uani 1 1 d .
H6A H 0.7245 1.0465 -0.0362 0.027 Uiso 1 1 calc R
C88 C 0.7763(3) 0.3257(2) 0.4699(2) 0.0226(10) Uani 1 1 d .
C80 C 0.7590(3) 0.4414(2) 0.42784(19) 0.0227(10) Uani 1 1 d .
C20 C 0.5391(3) 0.9175(2) 0.0323(2) 0.0254(11) Uani 1 1 d .
H20 H 0.5720 0.9113 0.0005 0.030 Uiso 1 1 calc R
C99 C 0.8388(3) 0.5522(2) 0.13892(19) 0.0190(10) Uani 1 1 d .
C23 C 0.3740(3) 0.9055(2) 0.1315(2) 0.0219(10) Uani 1 1 d .
C5 C 0.7336(3) 1.0498(2) 0.04298(19) 0.0216(10) Uani 1 1 d .
H5 H 0.7289 1.0962 0.0378 0.026 Uiso 1 1 calc R
C4 C 0.7433(3) 1.0126(2) 0.09643(18) 0.0178(10) Uani 1 1 d .
C62 C 0.7555(3) 1.0493(2) 0.38248(19) 0.0218(10) Uani 1 1 d .
H62 H 0.7988 1.0215 0.4023 0.026 Uiso 1 1 calc R
C107 C 0.8917(3) 0.6085(2) 0.1999(2) 0.0215(10) Uani 1 1 d .
C40 C 0.3866(3) 0.7488(3) 0.3711(2) 0.0341(13) Uani 1 1 d .
H40 H 0.3655 0.7289 0.4044 0.041 Uiso 1 1 calc R
C136 C 1.0967(3) 0.2286(2) 0.42365(19) 0.0214(10) Uani 1 1 d .
C149 C 1.0334(3) 0.5359(2) 0.4266(2) 0.0231(11) Uani 1 1 d .
C50 C 0.6755(3) 0.7141(2) 0.40824(19) 0.0189(10) Uani 1 1 d .
C134 C 1.0022(3) 0.2304(3) 0.4889(2) 0.0307(12) Uani 1 1 d .
H134 H 0.9717 0.2195 0.5211 0.037 Uiso 1 1 calc R
C119 C 1.0127(3) 0.2031(3) 0.0756(2) 0.0281(12) Uani 1 1 d .
H119 H 1.0657 0.1924 0.0615 0.034 Uiso 1 1 calc R
N4 N 0.5528(2) 0.94697(19) 0.07312(15) 0.0204(9) Uani 1 1 d .
H4 H 0.5943 0.9639 0.0742 0.024 Uiso 1 1 calc R
C41 C 0.4654(3) 0.7541(2) 0.3595(2) 0.0216(10) Uani 1 1 d .
C15 C 0.8825(3) 0.8876(2) 0.23700(19) 0.0207(10) Uani 1 1 d .
H15 H 0.8857 0.9053 0.1993 0.025 Uiso 1 1 calc R
C2 C 0.7702(3) 1.1064(2) 0.1426(2) 0.0239(11) Uani 1 1 d .
H2A H 0.7843 1.1359 0.1120 0.029 Uiso 1 1 calc R
C133 C 0.9654(3) 0.0991(2) 0.2942(2) 0.0231(11) Uani 1 1 d .
H133 H 0.9650 0.1005 0.2559 0.028 Uiso 1 1 calc R
C61 C 0.6856(3) 1.0259(2) 0.38004(18) 0.0186(10) Uani 1 1 d .
C131 C 0.9718(3) 0.0386(2) 0.3843(2) 0.0233(11) Uani 1 1 d .
C150 C 1.0984(3) 0.4841(2) 0.4303(2) 0.0263(11) Uani 1 1 d .
H150 H 1.1422 0.4838 0.4510 0.032 Uiso 1 1 calc R
C64 C 0.6993(3) 1.1531(2) 0.32630(19) 0.0202(10) Uani 1 1 d .
C28 C 0.1507(3) 0.9052(3) 0.2749(3) 0.0398(15) Uani 1 1 d .
H28 H 0.1066 0.8969 0.2979 0.048 Uiso 1 1 calc R
C3 C 0.7495(3) 1.0463(2) 0.14202(18) 0.0173(10) Uani 1 1 d .
C79 C 0.7578(3) 0.4934(2) 0.38026(19) 0.0208(10) Uani 1 1 d .
C116 C 1.1456(3) 0.1489(2) 0.1586(2) 0.0278(12) Uani 1 1 d .
H116 H 1.1673 0.1309 0.1270 0.033 Uiso 1 1 calc R
C25 C 0.2751(3) 0.8400(3) 0.1599(2) 0.0345(13) Uani 1 1 d .
H25 H 0.2522 0.8046 0.1555 0.041 Uiso 1 1 calc R
C60 C 0.6823(3) 0.9594(2) 0.40697(18) 0.0186(10) Uani 1 1 d .
C86 C 0.8014(3) 0.2107(3) 0.5107(3) 0.0387(14) Uani 1 1 d .
H86 H 0.8107 0.1656 0.5072 0.046 Uiso 1 1 calc R
C138 C 1.2086(3) 0.1449(2) 0.3917(2) 0.0302(12) Uani 1 1 d .
H138 H 1.1949 0.1130 0.4205 0.036 Uiso 1 1 calc R
C130 C 0.9653(3) 0.0955(2) 0.4058(2) 0.0255(11) Uani 1 1 d .
H130 H 0.9646 0.0941 0.4441 0.031 Uiso 1 1 calc R
C85 C 0.7999(3) 0.2282(3) 0.5622(2) 0.0368(14) Uani 1 1 d .
H85 H 0.8086 0.1948 0.5936 0.044 Uiso 1 1 calc R
C112 C 1.1928(3) 0.3607(2) 0.0693(2) 0.0241(11) Uani 1 1 d .
C124 C 0.7176(3) 0.2798(2) 0.1013(2) 0.0271(11) Uani 1 1 d .
H124 H 0.6650 0.2949 0.1147 0.033 Uiso 1 1 calc R
C54 C 0.5678(3) 0.6434(2) 0.1948(2) 0.0284(12) Uani 1 1 d .
H54 H 0.5673 0.5985 0.2083 0.034 Uiso 1 1 calc R
C98 C 0.8399(3) 0.4952(2) 0.11354(18) 0.0188(10) Uani 1 1 d .
C13 C 0.7500(2) 0.9454(2) 0.10411(18) 0.0165(9) Uani 1 1 d .
C90 C 0.6416(3) 0.4244(2) 0.2908(2) 0.0285(12) Uani 1 1 d .
H90 H 0.6401 0.4253 0.3288 0.034 Uiso 1 1 calc R
C38 C 0.5468(3) 1.1096(2) 0.15983(19) 0.0256(5) Uani 1 1 d D
H38 H 0.5848 1.0882 0.1864 0.031 Uiso 1 1 calc R
C87 C 0.7897(3) 0.2586(2) 0.4649(2) 0.0305(12) Uani 1 1 d .
H87 H 0.7906 0.2464 0.4300 0.037 Uiso 1 1 calc R
C31 C 0.2803(3) 0.9298(2) 0.2076(2) 0.0238(11) Uani 1 1 d .
C68 C 0.5681(3) 1.1708(2) 0.28952(19) 0.0205(10) Uani 1 1 d .
H68 H 0.5214 1.1556 0.2865 0.025 Uiso 1 1 calc R
C11 C 0.7527(3) 0.8449(2) 0.0661(2) 0.0216(10) Uani 1 1 d .
H11 H 0.7579 0.8195 0.1016 0.026 Uiso 1 1 calc R
C37 C 0.5503(3) 1.1717(2) 0.13177(19) 0.0256(5) Uani 1 1 d D
H37 H 0.5895 1.1934 0.1389 0.031 Uiso 1 1 calc R
C58 C 0.7051(3) 0.8583(2) 0.4555(2) 0.0245(11) Uani 1 1 d .
H58 H 0.7267 0.8193 0.4799 0.029 Uiso 1 1 calc R
C141 C 1.3551(3) 0.1546(3) 0.2742(2) 0.0326(13) Uani 1 1 d .
H141 H 1.3844 0.1102 0.2777 0.039 Uiso 1 1 calc R
C120 C 0.9525(3) 0.2204(3) 0.0405(2) 0.0315(12) Uani 1 1 d .
H120 H 0.9638 0.2202 0.0026 0.038 Uiso 1 1 calc R
C110 C 1.0716(3) 0.4331(2) 0.0918(2) 0.0256(11) Uani 1 1 d .
H110 H 1.0313 0.4718 0.0826 0.031 Uiso 1 1 calc R
C122 C 0.8073(3) 0.2565(3) 0.0253(2) 0.0335(13) Uani 1 1 d .
H122 H 0.8161 0.2554 -0.0126 0.040 Uiso 1 1 calc R
C78 C 0.7357(3) 0.5616(2) 0.3764(2) 0.0323(13) Uani 1 1 d .
H78 H 0.7151 0.5854 0.4052 0.039 Uiso 1 1 calc R
C55 C 0.5646(3) 0.6671(2) 0.1394(2) 0.0250(11) Uani 1 1 d .
C57 C 0.5700(3) 0.7741(2) 0.15498(19) 0.0222(10) Uani 1 1 d .
H57 H 0.5710 0.8188 0.1413 0.027 Uiso 1 1 calc R
C35 C 0.4364(3) 1.1711(2) 0.08154(18) 0.0256(5) Uani 1 1 d D
H35 H 0.3991 1.1924 0.0545 0.031 Uiso 1 1 calc R
C53 C 0.5716(3) 0.6856(2) 0.2302(2) 0.0236(11) Uani 1 1 d .
H53 H 0.5735 0.6697 0.2683 0.028 Uiso 1 1 calc R
C72 C 0.4323(3) 0.9898(2) 0.4238(2) 0.0243(11) Uani 1 1 d .
H72 H 0.4716 1.0081 0.4357 0.029 Uiso 1 1 calc R
C21 C 0.4689(3) 0.8979(2) 0.0450(2) 0.0246(11) Uani 1 1 d .
H21 H 0.4435 0.8761 0.0239 0.030 Uiso 1 1 calc R
C135 C 1.0741(3) 0.1952(3) 0.4738(2) 0.0276(11) Uani 1 1 d .
H135 H 1.1035 0.1553 0.4935 0.033 Uiso 1 1 calc R
C89 C 0.7677(3) 0.3761(2) 0.4223(2) 0.0218(10) Uani 1 1 d .
C63 C 0.7620(3) 1.1107(2) 0.3571(2) 0.0259(11) Uani 1 1 d .
H63 H 0.8091 1.1252 0.3601 0.031 Uiso 1 1 calc R
C96 C 0.8157(3) 0.4218(2) 0.06771(19) 0.0247(11) Uani 1 1 d .
H96 H 0.7941 0.4009 0.0436 0.030 Uiso 1 1 calc R
C42 C 0.5339(3) 0.7336(2) 0.39378(19) 0.0194(10) Uani 1 1 d .
C123 C 0.7331(3) 0.2750(3) 0.0453(2) 0.0343(13) Uani 1 1 d .
H123 H 0.6901 0.2851 0.0216 0.041 Uiso 1 1 calc R
C1 C 0.7659(3) 1.1139(2) 0.1962(2) 0.0254(11) Uani 1 1 d .
H1 H 0.7761 1.1502 0.2099 0.030 Uiso 1 1 calc R
C100 C 0.7733(3) 0.6073(2) 0.1308(2) 0.0237(11) Uani 1 1 d .
H100 H 0.7329 0.6068 0.1075 0.028 Uiso 1 1 calc R
C16S C 0.4754(5) 0.3024(4) 0.3682(3) 0.067(2) Uani 1 1 d .
H16S H 0.4747 0.3441 0.3463 0.081 Uiso 1 1 calc R
C137 C 1.1642(3) 0.2120(2) 0.3865(2) 0.0219(10) Uani 1 1 d .
C115 C 1.1843(3) 0.1479(3) 0.2040(2) 0.0286(12) Uani 1 1 d .
H115 H 1.2390 0.1293 0.2097 0.034 Uiso 1 1 calc R
C84 C 0.7861(3) 0.2926(3) 0.5676(2) 0.0328(13) Uani 1 1 d .
H84 H 0.7847 0.3035 0.6031 0.039 Uiso 1 1 calc R
C125 C 0.7793(3) 0.2625(2) 0.1357(2) 0.0214(10) Uani 1 1 d .
H125 H 0.7692 0.2661 0.1731 0.026 Uiso 1 1 calc R
C102 C 0.8257(3) 0.6626(2) 0.1913(2) 0.0214(10) Uani 1 1 d .
C19S C 0.4792(5) 0.1809(5) 0.4326(3) 0.072(2) Uani 1 1 d .
H19S H 0.4796 0.1390 0.4543 0.086 Uiso 1 1 calc R
C29 C 0.1861(3) 0.9566(3) 0.2814(2) 0.0359(13) Uani 1 1 d .
H29 H 0.1654 0.9833 0.3084 0.043 Uiso 1 1 calc R
C7 C 0.7379(3) 0.9516(2) 0.00549(19) 0.0219(10) Uani 1 1 d .
C48 C 0.8158(3) 0.6974(2) 0.4224(2) 0.0247(11) Uani 1 1 d .
H48 H 0.8681 0.6979 0.4083 0.030 Uiso 1 1 calc R
C82 C 0.7588(3) 0.4113(3) 0.5266(2) 0.0324(12) Uani 1 1 d .
H82 H 0.7530 0.4243 0.5615 0.039 Uiso 1 1 calc R
C103 C 0.8190(3) 0.7161(2) 0.2200(2) 0.0246(11) Uani 1 1 d .
H103 H 0.7754 0.7530 0.2140 0.030 Uiso 1 1 calc R
C139 C 1.2700(3) 0.1262(2) 0.3560(2) 0.0334(13) Uani 1 1 d .
H139 H 1.2984 0.0815 0.3605 0.040 Uiso 1 1 calc R
C94 C 0.7150(3) 0.4068(2) 0.2080(2) 0.0238(11) Uani 1 1 d .
H94 H 0.7644 0.3959 0.1887 0.029 Uiso 1 1 calc R
C143 C 1.3317(3) 0.2659(3) 0.2268(2) 0.0327(13) Uani 1 1 d .
H143 H 1.3458 0.2974 0.1978 0.039 Uiso 1 1 calc R
C106 C 0.9482(3) 0.6087(2) 0.2376(2) 0.0329(13) Uani 1 1 d .
H106 H 0.9925 0.5725 0.2441 0.040 Uiso 1 1 calc R
C113 C 1.1908(3) 0.3214(2) 0.1192(2) 0.0250(11) Uani 1 1 d .
H113 H 1.2320 0.2833 0.1285 0.030 Uiso 1 1 calc R
C83 C 0.7737(3) 0.3437(3) 0.5226(2) 0.0261(11) Uani 1 1 d .
C12 C 0.7473(3) 0.9132(2) 0.05899(19) 0.0191(10) Uani 1 1 d .
C77 C 0.7497(3) 0.5877(2) 0.3229(2) 0.0301(12) Uani 1 1 d .
H77 H 0.7402 0.6332 0.3074 0.036 Uiso 1 1 calc R
C36 C 0.4942(3) 1.2008(2) 0.09281(19) 0.0256(5) Uani 1 1 d D
C47 C 0.8021(3) 0.6784(2) 0.4786(2) 0.0281(12) Uani 1 1 d .
H47 H 0.8454 0.6657 0.5022 0.034 Uiso 1 1 calc R
C19 C 0.8051(3) 0.8667(2) 0.31976(19) 0.0195(10) Uani 1 1 d .
H19 H 0.7549 0.8697 0.3386 0.023 Uiso 1 1 calc R
C39 C 0.3464(3) 0.7779(3) 0.3252(2) 0.0344(13) Uani 1 1 d .
H39 H 0.2915 0.7818 0.3207 0.041 Uiso 1 1 calc R
C144 C 1.2706(3) 0.2852(3) 0.2625(2) 0.0273(11) Uani 1 1 d .
H144 H 1.2421 0.3299 0.2578 0.033 Uiso 1 1 calc R
C44 C 0.5827(3) 0.6982(2) 0.4856(2) 0.0276(12) Uani 1 1 d .
H44 H 0.5725 0.6867 0.5237 0.033 Uiso 1 1 calc R
C101 C 0.7672(3) 0.6606(2) 0.1555(2) 0.0251(11) Uani 1 1 d .
H101 H 0.7232 0.6969 0.1487 0.030 Uiso 1 1 calc R
C111 C 1.1335(3) 0.4168(3) 0.0550(2) 0.0291(12) Uani 1 1 d .
H111 H 1.1356 0.4436 0.0202 0.035 Uiso 1 1 calc R
C142 C 1.3738(3) 0.2005(3) 0.2327(2) 0.0336(13) Uani 1 1 d .
H142 H 1.4160 0.1878 0.2074 0.040 Uiso 1 1 calc R
C18S C 0.4153(5) 0.2148(5) 0.4030(4) 0.072(2) Uani 1 1 d .
H18S H 0.3708 0.1954 0.4049 0.087 Uiso 1 1 calc R
C151 C 1.0986(3) 0.4321(2) 0.40307(19) 0.0212(10) Uani 1 1 d .
H151 H 1.1431 0.3960 0.4053 0.025 Uiso 1 1 calc R
C81 C 0.7527(3) 0.4575(3) 0.4811(2) 0.0300(12) Uani 1 1 d .
H81 H 0.7438 0.5026 0.4849 0.036 Uiso 1 1 calc R
C24 C 0.3374(3) 0.8536(3) 0.1265(2) 0.0297(12) Uani 1 1 d .
H24 H 0.3569 0.8275 0.0989 0.036 Uiso 1 1 calc R
C27 C 0.1789(3) 0.8673(3) 0.2361(2) 0.0359(13) Uani 1 1 d .
H27 H 0.1541 0.8328 0.2325 0.043 Uiso 1 1 calc R
C75 C 0.3181(3) 0.9349(2) 0.3901(2) 0.0241(11) Uani 1 1 d .
H75 H 0.2791 0.9158 0.3787 0.029 Uiso 1 1 calc R
C145 C 1.2491(3) 0.2390(2) 0.3066(2) 0.0214(10) Uani 1 1 d .
C140 C 1.2923(3) 0.1725(2) 0.3122(2) 0.0270(11) Uani 1 1 d .
C20S C 0.5441(4) 0.2100(4) 0.4298(3) 0.058(2) Uani 1 1 d .
C16 C 0.9513(3) 0.8593(2) 0.2651(2) 0.0246(11) Uani 1 1 d .
H16A H 1.0017 0.8571 0.2468 0.030 Uiso 1 1 calc R
C17S C 0.4113(5) 0.2752(5) 0.3707(3) 0.072(2) Uani 1 1 d .
H17S H 0.3655 0.2972 0.3508 0.087 Uiso 1 1 calc R
C15S C 0.5427(4) 0.2692(4) 0.3979(3) 0.0523(19) Uani 1 1 d .
H15S H 0.5874 0.2883 0.3955 0.063 Uiso 1 1 calc R
C66 C 0.6437(3) 1.2543(2) 0.2669(2) 0.0263(11) Uani 1 1 d .
H66 H 0.6480 1.2967 0.2482 0.032 Uiso 1 1 calc R
O10 O 0.55444(17) 1.04887(14) 0.34697(12) 0.0158(6) Uani 1 1 d .
C93 C 0.6458(3) 0.4223(2) 0.1802(2) 0.0299(12) Uani 1 1 d .
H93 H 0.6471 0.4218 0.1422 0.036 Uiso 1 1 calc R
C92 C 0.5745(3) 0.4385(3) 0.2087(2) 0.0329(13) Uani 1 1 d .
C104 C 0.8741(3) 0.7149(2) 0.2556(2) 0.0308(12) Uani 1 1 d .
H104 H 0.8688 0.7508 0.2747 0.037 Uiso 1 1 calc R
C105 C 0.9393(4) 0.6609(3) 0.2649(3) 0.0397(14) Uani 1 1 d .
H105 H 0.9775 0.6606 0.2902 0.048 Uiso 1 1 calc R
C91 C 0.5707(3) 0.4411(3) 0.2633(2) 0.0338(13) Uani 1 1 d .
H91 H 0.5212 0.4539 0.2820 0.041 Uiso 1 1 calc R
C147 C 0.9715(3) 0.4855(3) 0.3695(3) 0.0382(14) Uani 1 1 d .
H147 H 0.9279 0.4864 0.3484 0.046 Uiso 1 1 calc R
C148 C 0.9699(3) 0.5381(3) 0.3962(3) 0.0388(15) Uani 1 1 d .
H148 H 0.9258 0.5747 0.3935 0.047 Uiso 1 1 calc R
C13S C 0.6533(4) 0.4066(3) 0.9268(3) 0.0488(16) Uani 1 1 d .
C11S C 0.6005(5) 0.4711(4) 0.9972(3) 0.062(2) Uani 1 1 d .
H11S H 0.5707 0.4758 1.0304 0.074 Uiso 1 1 calc R
C12S C 0.6087(4) 0.4159(4) 0.9743(3) 0.0571(18) Uani 1 1 d .
H12S H 0.5828 0.3824 0.9918 0.068 Uiso 1 1 calc R
C10S C 0.6364(4) 0.5194(4) 0.9709(3) 0.065(2) Uani 1 1 d .
H10S H 0.6293 0.5589 0.9857 0.077 Uiso 1 1 calc R
C6S C 0.9734(5) 0.2871(4) 0.8863(3) 0.062(2) Uani 1 1 d .
C9S C 0.6822(5) 0.5137(4) 0.9241(4) 0.067(2) Uani 1 1 d .
H9S H 0.7076 0.5478 0.9072 0.080 Uiso 1 1 calc R
C1S C 0.9109(4) 0.3377(4) 0.8984(3) 0.0595(19) Uani 1 1 d .
H1S H 0.8611 0.3433 0.8828 0.071 Uiso 1 1 calc R
C8S C 0.6906(5) 0.4563(4) 0.9020(3) 0.067(2) Uani 1 1 d .
H8S H 0.7223 0.4511 0.8696 0.080 Uiso 1 1 calc R
C2S C 0.9193(5) 0.3794(4) 0.9319(4) 0.072(2) Uani 1 1 d .
H2S H 0.8754 0.4134 0.9394 0.087 Uiso 1 1 calc R
C14S C 0.6616(5) 0.3450(4) 0.9004(3) 0.070(2) Uani 1 1 d .
H14A H 0.6341 0.3140 0.9237 0.105 Uiso 1 1 calc R
H14B H 0.7179 0.3240 0.8963 0.105 Uiso 1 1 calc R
H14C H 0.6382 0.3577 0.8645 0.105 Uiso 1 1 calc R
C5S C 1.0444(5) 0.2818(5) 0.9100(4) 0.080(3) Uani 1 1 d .
H5S H 1.0888 0.2480 0.9028 0.096 Uiso 1 1 calc R
C7S C 0.9621(7) 0.2407(4) 0.8503(3) 0.095(3) Uani 1 1 d .
H7S1 H 1.0099 0.2301 0.8270 0.143 Uiso 1 1 calc R
H7S2 H 0.9166 0.2616 0.8275 0.143 Uiso 1 1 calc R
H7S3 H 0.9524 0.2002 0.8729 0.143 Uiso 1 1 calc R
C4S C 1.0524(5) 0.3255(5) 0.9445(4) 0.084(3) Uani 1 1 d .
H4S H 1.1019 0.3211 0.9601 0.101 Uiso 1 1 calc R
C3S C 0.9908(6) 0.3730(4) 0.9554(3) 0.074(2) Uani 1 1 d .
H3S H 0.9960 0.4022 0.9791 0.089 Uiso 1 1 calc R
C21S C 0.6116(7) 0.1749(5) 0.4616(4) 0.111(4) Uani 1 1 d .
H21A H 0.6481 0.2039 0.4617 0.166 Uiso 1 1 calc R
H21B H 0.6390 0.1362 0.4456 0.166 Uiso 1 1 calc R
H21C H 0.5936 0.1606 0.4992 0.166 Uiso 1 1 calc R
C127 C 0.9218(3) 0.2174(2) 0.15313(18) 0.0174(10) Uani 1 1 d .
Br6 Br 0.47873(4) 0.45792(3) 0.17010(3) 0.05255(18) Uani 1 1 d .
C163 C 0.2371(6) 0.5314(5) 0.2666(4) 0.1082(15) Uani 1 1 d DU
C161 C 0.3402(4) 0.5903(4) 0.2767(3) 0.0877(9) Uani 1 1 d DU
H161 H 0.3207 0.6208 0.2453 0.105 Uiso 1 1 calc R
C160 C 0.4052(4) 0.5972(4) 0.3028(3) 0.0877(9) Uani 1 1 d DU
H160 H 0.4293 0.6326 0.2873 0.105 Uiso 1 1 calc R
C159 C 0.4377(4) 0.5567(3) 0.3497(3) 0.0877(9) Uani 1 1 d DU
C162 C 0.3042(4) 0.5380(3) 0.2973(3) 0.0877(9) Uani 1 1 d DU
C153 C 0.3353(3) 0.4963(3) 0.3441(2) 0.0877(9) Uani 1 1 d DU
C154 C 0.4007(3) 0.5047(3) 0.3688(2) 0.0877(9) Uani 1 1 d DU
C155 C 0.4318(4) 0.4619(3) 0.4150(2) 0.0877(9) Uani 1 1 d DU
H155 H 0.4070 0.4268 0.4300 0.105 Uiso 1 1 calc R
C156 C 0.4976(4) 0.4681(4) 0.4405(3) 0.0877(9) Uani 1 1 d DU
H156 H 0.5179 0.4378 0.4718 0.105 Uiso 1 1 calc R
C158 C 0.5042(4) 0.5658(4) 0.3726(3) 0.0877(9) Uani 1 1 d DU
H158 H 0.5287 0.6012 0.3579 0.105 Uiso 1 1 calc R
C157 C 0.5327(5) 0.5203(3) 0.4182(3) 0.0877(9) Uani 1 1 d DU
H157 H 0.5779 0.5251 0.4348 0.105 Uiso 1 1 calc R
C165 C 0.1431(6) 0.5369(5) 0.2104(4) 0.1082(15) Uani 1 1 d DU
H165 H 0.1069 0.5519 0.1817 0.130 Uiso 1 1 calc R
C164 C 0.1989(6) 0.5690(5) 0.2253(4) 0.1082(15) Uani 1 1 d DU
H164 H 0.2072 0.6109 0.2083 0.130 Uiso 1 1 calc R
O21 O 0.3013(4) 0.4431(3) 0.3671(3) 0.123(3) Uani 1 1 d D
H21D H 0.2520 0.4541 0.3636 0.185 Uiso 1 1 calc R
N17 N 0.2127(5) 0.4740(4) 0.2816(3) 0.1082(15) Uani 1 1 d DU
N18 N 0.1535(5) 0.4782(4) 0.2473(3) 0.1082(15) Uani 1 1 d DU
H18A H 0.1258 0.4480 0.2485 0.130 Uiso 1 1 calc R

loop_
_atom_site_aniso_label
_atom_site_aniso_U_11
_atom_site_aniso_U_22
_atom_site_aniso_U_33
_atom_site_aniso_U_23
_atom_site_aniso_U_13
_atom_site_aniso_U_12
Br2 0.0469(4) 0.0571(5) 0.1742(10) 0.0811(6) -0.0507(5) -0.0320(4)
Br9 0.0293(3) 0.0255(3) 0.0460(3) -0.0210(2) -0.0034(2) -0.0047(2)
Br7 0.0307(3) 0.0298(3) 0.0319(3) -0.0054(2) 0.0112(2) -0.0024(2)
Sb1 0.01279(15) 0.01193(14) 0.01426(15) -0.00157(11) 0.00000(11) -0.00173(11)
Sb2 0.01327(15) 0.01258(15) 0.01635(15) -0.00154(11) -0.00154(12) -0.00167(11)
Sb5 0.01478(15) 0.01190(15) 0.01935(16) -0.00398(12) -0.00032(12) -0.00190(12)
Sb3 0.01474(15) 0.01111(14) 0.01613(15) -0.00202(11) 0.00019(12) -0.00229(11)
Sb7 0.01596(15) 0.01004(14) 0.01508(15) -0.00246(11) -0.00020(12) -0.00252(11)
Sb6 0.01523(15) 0.01042(14) 0.01789(16) -0.00141(11) -0.00113(12) -0.00218(11)
Sb4 0.01384(15) 0.01154(15) 0.01520(15) -0.00224(11) 0.00076(11) -0.00208(11)
Sb8 0.01559(15) 0.01113(15) 0.01978(16) -0.00354(12) -0.00319(12) -0.00135(12)
Br4 0.0245(3) 0.0293(3) 0.0362(3) -0.0089(2) 0.0127(2) -0.0116(2)
Br1 0.0182(3) 0.0449(3) 0.0274(3) 0.0067(2) -0.0057(2) -0.0013(2)
Br8 0.0391(3) 0.0209(3) 0.0370(3) 0.0120(2) -0.0098(2) -0.0096(2)
Br5 0.0442(3) 0.0316(3) 0.0363(3) -0.0185(2) -0.0048(3) -0.0106(2)
O4 0.0205(16) 0.0116(15) 0.0136(15) -0.0038(12) -0.0018(13) -0.0028(13)
O15 0.0171(16) 0.0138(15) 0.0171(16) -0.0017(13) -0.0039(13) -0.0034(13)
O3 0.0139(15) 0.0141(15) 0.0136(15) -0.0033(12) 0.0038(12) -0.0015(12)
O7 0.0159(16) 0.0177(16) 0.0148(16) -0.0023(13) 0.0011(12) -0.0033(13)
O14 0.0197(16) 0.0120(15) 0.0152(16) -0.0011(12) 0.0018(13) -0.0049(13)
O5 0.0159(16) 0.0120(15) 0.0224(17) 0.0012(13) -0.0045(13) -0.0028(13)
O9 0.0180(16) 0.0125(15) 0.0148(16) -0.0003(12) 0.0011(13) 0.0016(13)
O18 0.0175(16) 0.0118(16) 0.0306(19) -0.0005(14) -0.0035(14) -0.0020(13)
O19 0.0214(17) 0.0179(16) 0.0144(16) -0.0048(13) 0.0007(13) -0.0084(13)
O6 0.0147(15) 0.0148(16) 0.0156(16) -0.0022(12) -0.0014(12) -0.0001(12)
O11 0.0167(16) 0.0133(16) 0.0203(17) -0.0023(13) 0.0011(13) -0.0021(13)
O16 0.0163(16) 0.0127(15) 0.0210(17) -0.0067(13) -0.0022(13) -0.0007(12)
O1 0.0145(15) 0.0104(15) 0.0198(16) -0.0023(12) 0.0008(13) -0.0015(12)
N1 0.0147(19) 0.017(2) 0.018(2) -0.0019(16) -0.0016(15) -0.0030(15)
O12 0.0154(16) 0.0124(15) 0.0224(17) -0.0046(13) 0.0030(13) -0.0030(12)
O2 0.0135(15) 0.0160(16) 0.0150(16) -0.0015(12) -0.0005(12) -0.0014(12)
O13 0.0156(16) 0.0174(16) 0.0205(17) -0.0055(13) -0.0022(13) -0.0031(13)
N13 0.0153(19) 0.0135(19) 0.023(2) -0.0045(16) 0.0008(16) -0.0025(15)
O8 0.0145(16) 0.0161(16) 0.0255(18) -0.0030(13) -0.0031(13) -0.0027(13)
N9 0.017(2) 0.0138(19) 0.022(2) -0.0023(16) -0.0018(16) -0.0008(16)
O20 0.0173(16) 0.0125(16) 0.0252(18) -0.0043(13) -0.0008(13) -0.0020(13)
C30 0.018(3) 0.033(3) 0.028(3) -0.004(2) 0.000(2) -0.005(2)
O17 0.0229(17) 0.0178(17) 0.0224(18) -0.0055(14) 0.0042(14) -0.0051(14)
C108 0.018(2) 0.013(2) 0.023(3) 0.0020(19) 0.0012(19) -0.0033(19)
N14 0.018(2) 0.022(2) 0.022(2) -0.0034(17) -0.0021(17) 0.0010(17)
N11 0.020(2) 0.0146(19) 0.020(2) -0.0020(16) 0.0006(16) -0.0056(16)
C152 0.019(2) 0.013(2) 0.023(2) -0.0048(19) -0.0014(19) -0.0030(19)
N16 0.022(2) 0.025(2) 0.021(2) -0.0065(18) 0.0016(17) -0.0049(18)
N5 0.016(2) 0.018(2) 0.022(2) -0.0047(16) 0.0028(16) -0.0032(16)
C14 0.017(2) 0.014(2) 0.022(2) -0.0031(19) -0.0025(19) -0.0021(18)
C95 0.015(2) 0.013(2) 0.030(3) -0.0022(19) -0.007(2) -0.0031(18)
C128 0.014(2) 0.015(2) 0.021(2) -0.0006(18) 0.0006(18) -0.0037(18)
C10 0.030(3) 0.024(3) 0.030(3) -0.010(2) 0.002(2) -0.008(2)
C65 0.025(3) 0.020(3) 0.027(3) -0.006(2) 0.007(2) -0.012(2)
N7 0.017(2) 0.016(2) 0.016(2) 0.0004(15) 0.0034(15) -0.0006(16)
N8 0.025(2) 0.014(2) 0.021(2) -0.0020(16) 0.0006(17) -0.0049(17)
C43 0.025(3) 0.022(3) 0.028(3) -0.001(2) 0.008(2) -0.002(2)
C109 0.018(2) 0.016(2) 0.022(2) -0.0025(19) 0.0003(19) -0.0049(19)
N10 0.023(2) 0.0127(19) 0.022(2) -0.0011(16) -0.0003(17) -0.0024(16)
C70 0.016(2) 0.018(2) 0.020(2) -0.0084(19) 0.0017(18) -0.0016(19)
C52 0.016(2) 0.015(2) 0.020(2) -0.0047(19) -0.0001(18) -0.0034(18)
C26 0.020(3) 0.028(3) 0.039(3) 0.004(2) -0.009(2) -0.007(2)
C71 0.014(2) 0.011(2) 0.021(2) -0.0014(18) 0.0023(18) -0.0008(18)
C49 0.025(3) 0.013(2) 0.020(2) -0.0013(19) -0.002(2) -0.0007(19)
C34 0.0212(10) 0.0203(10) 0.0319(12) 0.0046(9) -0.0030(9) -0.0038(8)
C56 0.024(3) 0.025(3) 0.021(3) -0.006(2) -0.004(2) 0.000(2)
N12 0.023(2) 0.014(2) 0.025(2) -0.0027(16) -0.0028(17) -0.0044(16)
C121 0.036(3) 0.022(3) 0.021(3) -0.002(2) -0.004(2) -0.011(2)
C132 0.028(3) 0.015(2) 0.029(3) -0.005(2) 0.003(2) -0.004(2)
C32 0.014(2) 0.017(2) 0.031(3) 0.001(2) -0.009(2) -0.0008(19)
C76 0.030(3) 0.018(2) 0.026(3) -0.010(2) 0.003(2) -0.008(2)
C33 0.0212(10) 0.0203(10) 0.0319(12) 0.0046(9) -0.0030(9) -0.0038(8)
C46 0.039(3) 0.024(3) 0.020(3) -0.002(2) -0.007(2) 0.004(2)
N15 0.021(2) 0.017(2) 0.016(2) -0.0044(16) -0.0015(16) -0.0036(16)
C129 0.024(3) 0.018(2) 0.025(3) -0.006(2) -0.004(2) -0.007(2)
C22 0.021(2) 0.016(2) 0.024(3) 0.000(2) -0.007(2) -0.0003(19)
C51 0.024(2) 0.008(2) 0.020(2) -0.0007(18) -0.0011(19) -0.0022(18)
N6 0.018(2) 0.023(2) 0.029(2) 0.0011(18) -0.0045(17) -0.0048(17)
N3 0.019(2) 0.018(2) 0.022(2) -0.0024(16) -0.0026(17) -0.0037(16)
C8 0.024(3) 0.035(3) 0.018(3) -0.010(2) 0.001(2) -0.008(2)
C117 0.024(3) 0.014(2) 0.024(3) -0.0055(19) 0.008(2) -0.0051(19)
C126 0.029(3) 0.014(2) 0.021(2) -0.0021(19) 0.000(2) -0.009(2)
N2 0.024(2) 0.019(2) 0.016(2) -0.0055(16) 0.0010(16) -0.0085(17)
C9 0.023(3) 0.039(3) 0.023(3) -0.015(2) -0.001(2) -0.006(2)
C114 0.021(2) 0.019(2) 0.023(3) 0.004(2) 0.000(2) -0.002(2)
C17 0.018(2) 0.023(3) 0.021(3) -0.001(2) -0.007(2) -0.002(2)
C118 0.028(3) 0.016(2) 0.020(2) -0.0059(19) 0.002(2) -0.006(2)
C45 0.033(3) 0.016(2) 0.017(2) -0.0005(19) 0.003(2) -0.002(2)
C146 0.018(2) 0.016(2) 0.031(3) -0.005(2) -0.012(2) -0.0014(19)
C67 0.030(3) 0.018(2) 0.023(3) 0.000(2) 0.001(2) -0.003(2)
C74 0.017(2) 0.022(3) 0.025(3) -0.002(2) 0.009(2) -0.005(2)
C73 0.030(3) 0.037(3) 0.022(3) -0.010(2) 0.004(2) -0.011(2)
C97 0.024(3) 0.025(3) 0.021(3) 0.001(2) -0.003(2) -0.006(2)
C69 0.019(2) 0.016(2) 0.017(2) -0.0058(18) 0.0021(19) -0.0018(19)
C18 0.025(3) 0.018(2) 0.018(2) -0.0018(19) 0.001(2) -0.004(2)
C59 0.021(3) 0.022(3) 0.021(3) -0.004(2) -0.006(2) 0.002(2)
C6 0.024(3) 0.027(3) 0.016(2) 0.002(2) -0.002(2) -0.008(2)
C88 0.016(2) 0.023(3) 0.028(3) -0.001(2) 0.004(2) -0.006(2)
C80 0.024(3) 0.021(3) 0.022(3) -0.004(2) -0.003(2) -0.003(2)
C20 0.023(3) 0.029(3) 0.021(3) -0.006(2) -0.001(2) 0.001(2)
C99 0.018(2) 0.014(2) 0.022(2) 0.0007(19) 0.0012(19) -0.0020(19)
C23 0.019(2) 0.020(2) 0.025(3) -0.001(2) -0.008(2) -0.001(2)
C5 0.023(3) 0.019(2) 0.021(3) 0.001(2) 0.000(2) -0.006(2)
C4 0.014(2) 0.022(2) 0.018(2) -0.0031(19) 0.0034(18) -0.0063(19)
C62 0.019(2) 0.023(3) 0.022(3) -0.001(2) -0.002(2) -0.003(2)
C107 0.021(2) 0.015(2) 0.028(3) -0.002(2) 0.001(2) -0.007(2)
C40 0.024(3) 0.035(3) 0.039(3) 0.005(3) 0.005(2) -0.010(2)
C136 0.023(3) 0.018(2) 0.024(3) 0.001(2) -0.008(2) -0.006(2)
C149 0.030(3) 0.018(2) 0.027(3) -0.013(2) 0.003(2) -0.009(2)
C50 0.023(2) 0.009(2) 0.023(3) -0.0030(18) 0.001(2) -0.0018(19)
C134 0.039(3) 0.043(3) 0.016(3) -0.003(2) -0.001(2) -0.022(3)
C119 0.031(3) 0.030(3) 0.024(3) -0.007(2) 0.008(2) -0.009(2)
N4 0.018(2) 0.021(2) 0.022(2) -0.0040(17) 0.0002(17) -0.0045(17)
C41 0.020(2) 0.019(2) 0.025(3) -0.005(2) 0.005(2) -0.003(2)
C15 0.019(2) 0.024(3) 0.018(2) 0.0003(19) -0.0020(19) -0.006(2)
C2 0.029(3) 0.022(3) 0.021(3) -0.002(2) 0.007(2) -0.010(2)
C133 0.031(3) 0.018(2) 0.018(2) -0.0051(19) 0.002(2) -0.001(2)
C61 0.018(2) 0.019(2) 0.017(2) -0.0044(19) -0.0011(19) -0.0005(19)
C131 0.021(3) 0.018(2) 0.027(3) 0.008(2) -0.006(2) -0.005(2)
C150 0.026(3) 0.024(3) 0.030(3) -0.007(2) -0.008(2) -0.003(2)
C64 0.019(2) 0.023(3) 0.022(3) -0.011(2) 0.0077(19) -0.008(2)
C28 0.018(3) 0.045(4) 0.049(4) 0.013(3) 0.002(3) -0.009(3)
C3 0.015(2) 0.017(2) 0.018(2) -0.0003(18) 0.0012(18) -0.0014(18)
C79 0.020(2) 0.019(2) 0.022(3) -0.004(2) -0.003(2) -0.0016(19)
C116 0.026(3) 0.026(3) 0.029(3) -0.013(2) 0.009(2) 0.001(2)
C25 0.028(3) 0.029(3) 0.048(4) -0.002(3) -0.008(3) -0.009(2)
C60 0.017(2) 0.020(2) 0.019(2) -0.0074(19) -0.0001(19) -0.0008(19)
C86 0.031(3) 0.023(3) 0.054(4) 0.007(3) 0.006(3) -0.003(2)
C138 0.031(3) 0.021(3) 0.037(3) 0.005(2) -0.010(2) -0.006(2)
C130 0.033(3) 0.024(3) 0.020(3) 0.002(2) -0.008(2) -0.007(2)
C85 0.025(3) 0.038(3) 0.039(3) 0.015(3) 0.003(2) -0.010(2)
C112 0.024(3) 0.024(3) 0.026(3) -0.005(2) 0.005(2) -0.008(2)
C124 0.024(3) 0.019(3) 0.038(3) -0.002(2) -0.007(2) -0.006(2)
C54 0.040(3) 0.018(3) 0.030(3) -0.007(2) 0.005(2) -0.011(2)
C98 0.017(2) 0.020(2) 0.019(2) 0.0001(19) 0.0014(19) -0.0047(19)
C13 0.008(2) 0.023(2) 0.017(2) -0.0004(19) 0.0020(17) -0.0035(18)
C90 0.023(3) 0.025(3) 0.039(3) -0.014(2) 0.000(2) -0.002(2)
C38 0.0212(10) 0.0203(10) 0.0319(12) 0.0046(9) -0.0030(9) -0.0038(8)
C87 0.029(3) 0.023(3) 0.037(3) -0.001(2) 0.011(2) -0.007(2)
C31 0.014(2) 0.024(3) 0.030(3) 0.004(2) -0.006(2) -0.002(2)
C68 0.022(2) 0.021(2) 0.020(2) -0.006(2) 0.001(2) -0.006(2)
C11 0.019(2) 0.020(2) 0.023(3) -0.003(2) 0.003(2) -0.001(2)
C37 0.0212(10) 0.0203(10) 0.0319(12) 0.0046(9) -0.0030(9) -0.0038(8)
C58 0.027(3) 0.020(3) 0.022(3) -0.002(2) -0.005(2) 0.002(2)
C141 0.020(3) 0.031(3) 0.045(3) -0.018(3) -0.006(2) 0.007(2)
C120 0.045(3) 0.037(3) 0.016(3) -0.005(2) -0.001(2) -0.015(3)
C110 0.019(2) 0.019(3) 0.034(3) 0.003(2) 0.000(2) 0.000(2)
C122 0.048(4) 0.033(3) 0.020(3) 0.005(2) -0.012(2) -0.015(3)
C78 0.046(3) 0.017(3) 0.032(3) -0.009(2) 0.005(3) -0.003(2)
C55 0.024(3) 0.026(3) 0.029(3) -0.017(2) -0.001(2) -0.005(2)
C57 0.022(3) 0.016(2) 0.026(3) -0.001(2) -0.005(2) 0.000(2)
C35 0.0212(10) 0.0203(10) 0.0319(12) 0.0046(9) -0.0030(9) -0.0038(8)
C53 0.030(3) 0.019(2) 0.023(3) -0.002(2) 0.003(2) -0.008(2)
C72 0.020(3) 0.031(3) 0.025(3) -0.006(2) 0.001(2) -0.011(2)
C21 0.027(3) 0.026(3) 0.022(3) -0.009(2) -0.007(2) -0.003(2)
C135 0.029(3) 0.029(3) 0.024(3) 0.004(2) -0.008(2) -0.010(2)
C89 0.016(2) 0.022(3) 0.025(3) -0.002(2) 0.001(2) -0.001(2)
C63 0.019(3) 0.031(3) 0.030(3) -0.005(2) -0.004(2) -0.010(2)
C96 0.033(3) 0.024(3) 0.020(3) -0.004(2) -0.002(2) -0.010(2)
C42 0.023(2) 0.012(2) 0.022(2) -0.0015(19) 0.003(2) -0.0053(19)
C123 0.039(3) 0.033(3) 0.031(3) 0.007(2) -0.015(3) -0.013(3)
C1 0.033(3) 0.018(2) 0.029(3) -0.005(2) 0.003(2) -0.013(2)
C100 0.024(3) 0.021(3) 0.026(3) -0.002(2) -0.005(2) -0.003(2)
C16S 0.068(5) 0.092(6) 0.043(4) -0.035(4) 0.014(4) -0.009(5)
C137 0.019(2) 0.018(2) 0.027(3) -0.001(2) -0.008(2) -0.0002(19)
C115 0.019(3) 0.027(3) 0.035(3) -0.003(2) 0.004(2) 0.000(2)
C84 0.022(3) 0.050(4) 0.026(3) 0.006(3) -0.005(2) -0.015(3)
C125 0.026(3) 0.017(2) 0.022(3) -0.0012(19) -0.003(2) -0.007(2)
C102 0.023(3) 0.014(2) 0.026(3) -0.0006(19) 0.003(2) -0.0044(19)
C19S 0.076(6) 0.086(6) 0.070(5) -0.051(5) 0.023(5) -0.028(5)
C29 0.019(3) 0.047(4) 0.036(3) -0.001(3) 0.003(2) -0.002(2)
C7 0.013(2) 0.031(3) 0.020(2) -0.004(2) 0.0008(19) -0.003(2)
C48 0.022(3) 0.021(3) 0.030(3) -0.005(2) -0.001(2) -0.001(2)
C82 0.038(3) 0.042(3) 0.020(3) -0.009(2) -0.001(2) -0.012(3)
C103 0.025(3) 0.010(2) 0.035(3) -0.002(2) 0.006(2) 0.000(2)
C139 0.027(3) 0.014(3) 0.055(4) -0.004(2) -0.011(3) 0.006(2)
C94 0.019(2) 0.021(3) 0.032(3) -0.002(2) -0.002(2) -0.008(2)
C143 0.026(3) 0.045(3) 0.026(3) -0.005(2) 0.002(2) -0.007(3)
C106 0.036(3) 0.016(3) 0.049(3) -0.010(2) -0.015(3) -0.002(2)
C113 0.021(3) 0.019(3) 0.031(3) 0.000(2) -0.002(2) -0.001(2)
C83 0.017(2) 0.032(3) 0.028(3) 0.001(2) -0.004(2) -0.009(2)
C12 0.012(2) 0.024(3) 0.020(2) -0.005(2) 0.0016(18) -0.0011(19)
C77 0.039(3) 0.014(2) 0.035(3) -0.007(2) 0.004(2) -0.002(2)
C36 0.0212(10) 0.0203(10) 0.0319(12) 0.0046(9) -0.0030(9) -0.0038(8)
C47 0.029(3) 0.022(3) 0.029(3) 0.000(2) -0.008(2) 0.003(2)
C19 0.019(2) 0.017(2) 0.022(3) -0.0046(19) 0.0033(19) -0.0038(19)
C39 0.021(3) 0.039(3) 0.042(3) 0.002(3) 0.002(2) -0.012(2)
C144 0.018(3) 0.028(3) 0.031(3) -0.004(2) -0.003(2) 0.004(2)
C44 0.033(3) 0.024(3) 0.021(3) 0.001(2) 0.006(2) -0.002(2)
C101 0.020(3) 0.019(3) 0.030(3) -0.001(2) 0.003(2) 0.004(2)
C111 0.028(3) 0.028(3) 0.024(3) 0.007(2) 0.003(2) -0.002(2)
C142 0.021(3) 0.052(4) 0.028(3) -0.017(3) 0.000(2) -0.002(3)
C18S 0.065(5) 0.102(7) 0.066(6) -0.049(5) 0.000(4) -0.025(5)
C151 0.024(3) 0.019(2) 0.020(2) -0.0048(19) -0.003(2) 0.000(2)
C81 0.034(3) 0.028(3) 0.030(3) -0.011(2) -0.002(2) -0.006(2)
C24 0.029(3) 0.026(3) 0.035(3) -0.005(2) -0.007(2) -0.005(2)
C27 0.023(3) 0.034(3) 0.052(4) 0.003(3) -0.004(3) -0.014(2)
C75 0.020(3) 0.021(3) 0.034(3) -0.006(2) 0.001(2) -0.009(2)
C145 0.013(2) 0.023(3) 0.026(3) -0.003(2) -0.005(2) -0.0009(19)
C140 0.019(3) 0.024(3) 0.038(3) -0.008(2) -0.007(2) 0.001(2)
C20S 0.062(5) 0.063(5) 0.041(4) -0.027(4) -0.004(3) 0.015(4)
C16 0.015(2) 0.029(3) 0.028(3) -0.004(2) 0.003(2) -0.003(2)
C17S 0.056(5) 0.113(8) 0.052(5) -0.041(5) -0.005(4) -0.008(5)
C15S 0.036(4) 0.087(6) 0.046(4) -0.039(4) 0.019(3) -0.021(4)
C66 0.032(3) 0.016(2) 0.031(3) -0.005(2) 0.007(2) -0.009(2)
O10 0.0104(15) 0.0132(15) 0.0240(17) -0.0061(13) 0.0019(13) -0.0017(12)
C93 0.035(3) 0.027(3) 0.029(3) 0.005(2) -0.009(2) -0.014(2)
C92 0.019(3) 0.027(3) 0.050(4) 0.006(3) -0.014(2) -0.006(2)
C104 0.042(3) 0.016(3) 0.037(3) -0.008(2) 0.003(3) -0.009(2)
C105 0.045(4) 0.027(3) 0.051(4) -0.013(3) -0.018(3) -0.007(3)
C91 0.019(3) 0.025(3) 0.056(4) -0.008(3) -0.003(2) 0.000(2)
C147 0.028(3) 0.024(3) 0.065(4) -0.017(3) -0.022(3) 0.003(2)
C148 0.024(3) 0.023(3) 0.072(4) -0.023(3) -0.018(3) 0.005(2)
C13S 0.052(4) 0.038(4) 0.056(4) -0.007(3) -0.015(3) -0.004(3)
C11S 0.066(5) 0.060(5) 0.065(5) -0.016(4) -0.020(4) -0.015(4)
C12S 0.047(4) 0.056(4) 0.066(5) -0.008(4) -0.010(4) -0.005(3)
C10S 0.057(5) 0.071(5) 0.070(5) -0.013(4) -0.016(4) -0.017(4)
C6S 0.059(5) 0.059(5) 0.052(4) 0.020(4) 0.023(4) -0.010(4)
C9S 0.070(5) 0.060(5) 0.079(6) -0.005(4) -0.019(5) -0.031(4)
C1S 0.046(4) 0.058(5) 0.066(5) 0.005(4) -0.007(4) -0.005(4)
C8S 0.065(5) 0.077(6) 0.064(5) -0.013(4) -0.007(4) -0.023(4)
C2S 0.078(6) 0.045(4) 0.085(6) 0.009(4) -0.020(5) -0.006(4)
C14S 0.065(5) 0.073(5) 0.075(6) -0.017(4) -0.006(4) -0.017(4)
C5S 0.050(5) 0.085(6) 0.068(6) 0.039(5) 0.027(4) 0.010(4)
C7S 0.154(10) 0.078(6) 0.049(5) -0.013(4) 0.036(6) -0.029(6)
C4S 0.059(5) 0.105(8) 0.074(6) 0.048(6) -0.009(5) -0.037(6)
C3S 0.085(6) 0.064(5) 0.073(6) 0.021(4) -0.022(5) -0.033(5)
C21S 0.139(10) 0.094(7) 0.074(7) -0.029(6) -0.007(6) 0.036(7)
C127 0.027(3) 0.010(2) 0.017(2) -0.0054(18) 0.0048(19) -0.0088(19)
Br6 0.0290(3) 0.0574(4) 0.0672(5) 0.0086(3) -0.0233(3) -0.0090(3)
C163 0.129(4) 0.101(3) 0.110(3) 0.024(2) -0.047(3) -0.073(3)
C161 0.094(2) 0.087(2) 0.084(2) -0.0056(16) -0.0148(16) -0.0286(18)
C160 0.094(2) 0.087(2) 0.084(2) -0.0056(16) -0.0148(16) -0.0286(18)
C159 0.094(2) 0.087(2) 0.084(2) -0.0056(16) -0.0148(16) -0.0286(18)
C162 0.094(2) 0.087(2) 0.084(2) -0.0056(16) -0.0148(16) -0.0286(18)
C153 0.094(2) 0.087(2) 0.084(2) -0.0056(16) -0.0148(16) -0.0286(18)
C154 0.094(2) 0.087(2) 0.084(2) -0.0056(16) -0.0148(16) -0.0286(18)
C155 0.094(2) 0.087(2) 0.084(2) -0.0056(16) -0.0148(16) -0.0286(18)
C156 0.094(2) 0.087(2) 0.084(2) -0.0056(16) -0.0148(16) -0.0286(18)
C158 0.094(2) 0.087(2) 0.084(2) -0.0056(16) -0.0148(16) -0.0286(18)
C157 0.094(2) 0.087(2) 0.084(2) -0.0056(16) -0.0148(16) -0.0286(18)
C165 0.129(4) 0.101(3) 0.110(3) 0.024(2) -0.047(3) -0.073(3)
C164 0.129(4) 0.101(3) 0.110(3) 0.024(2) -0.047(3) -0.073(3)
O21 0.118(6) 0.084(5) 0.153(7) 0.028(5) 0.027(6) -0.039(4)
N17 0.129(4) 0.101(3) 0.110(3) 0.024(2) -0.047(3) -0.073(3)
N18 0.129(4) 0.101(3) 0.110(3) 0.024(2) -0.047(3) -0.073(3)

loop_
_atom_type_symbol
_atom_type_description
_atom_type_scat_dispersion_real
_atom_type_scat_dispersion_imag
_atom_type_scat_source
C C 0.0033 0.0016 'International Tables Vol C Tables 4.2.6.8 and 6.1.1.4'
H H 0.0000 0.0000 'International Tables Vol C Tables 4.2.6.8 and 6.1.1.4'
N N 0.0061 0.0033 'International Tables Vol C Tables 4.2.6.8 and 6.1.1.4'
O O 0.0106 0.0060 'International Tables Vol C Tables 4.2.6.8 and 6.1.1.4'
Sb Sb -0.5866 1.5461 'International Tables Vol C Tables 4.2.6.8 and 6.1.1.4'
Br Br -0.2901 2.4595 'International Tables Vol C Tables 4.2.6.8 and 6.1.1.4'

loop_
_geom_angle_atom_site_label_1
_geom_angle_atom_site_label_2
_geom_angle_atom_site_label_3
_geom_angle
O1 Sb1 O2 91.69(12)
O1 Sb1 O3 103.50(12)
O2 Sb1 O3 92.64(12)
O1 Sb1 O7 93.02(12)
O2 Sb1 O7 85.51(12)
O3 Sb1 O7 163.43(12)
O1 Sb1 C14 93.49(15)
O2 Sb1 C14 171.83(15)
O3 Sb1 C14 92.29(15)
O7 Sb1 C14 87.91(15)
O1 Sb1 N1 171.69(13)
O2 Sb1 N1 85.19(13)
O3 Sb1 N1 84.37(13)
O7 Sb1 N1 79.07(13)
C14 Sb1 N1 88.82(15)
O6 Sb2 O2 103.88(12)
O6 Sb2 O5 92.65(13)
O2 Sb2 O5 93.19(12)
O6 Sb2 O8 95.62(12)
O2 Sb2 O8 160.48(12)
O5 Sb2 O8 86.65(12)
O6 Sb2 C33 93.33(14)
O2 Sb2 C33 89.04(14)
O5 Sb2 C33 172.92(16)
O8 Sb2 C33 89.00(15)
O6 Sb2 N3 172.32(13)
O2 Sb2 N3 83.14(13)
O5 Sb2 N3 83.75(13)
O8 Sb2 N3 77.44(13)
C33 Sb2 N3 89.85(15)
O12 Sb5 O13 91.88(12)
O12 Sb5 O11 103.98(12)
O13 Sb5 O11 92.00(13)
O12 Sb5 O17 92.31(12)
O13 Sb5 O17 85.38(13)
O11 Sb5 O17 163.59(12)
O12 Sb5 C95 94.81(15)
O13 Sb5 C95 171.40(15)
O11 Sb5 C95 91.61(15)
O17 Sb5 C95 88.96(16)
O12 Sb5 N9 172.38(13)
O13 Sb5 N9 86.19(13)
O11 Sb5 N9 83.47(13)
O17 Sb5 N9 80.19(13)
C95 Sb5 N9 86.48(15)
O1 Sb3 O4 94.07(12)
O1 Sb3 O5 102.73(12)
O4 Sb3 O5 92.05(12)
O1 Sb3 O9 91.85(12)
O4 Sb3 O9 85.87(12)
O5 Sb3 O9 165.38(12)
O1 Sb3 C52 95.51(15)
O4 Sb3 C52 169.03(15)
O5 Sb3 C52 91.04(15)
O9 Sb3 C52 88.49(15)
O1 Sb3 N5 170.87(13)
O4 Sb3 N5 82.65(13)
O5 Sb3 N5 85.95(13)
O9 Sb3 N5 79.44(13)
C52 Sb3 N5 87.08(15)
O12 Sb7 O14 93.63(12)
O12 Sb7 O16 102.66(12)
O14 Sb7 O16 92.94(12)
O12 Sb7 O19 93.02(12)
O14 Sb7 O19 84.82(12)
O16 Sb7 O19 164.28(12)
O12 Sb7 C128 95.50(15)
O14 Sb7 C128 168.62(15)
O16 Sb7 C128 91.68(15)
O19 Sb7 C128 87.92(15)
O12 Sb7 N13 172.51(13)
O14 Sb7 N13 83.63(13)
O16 Sb7 N13 84.48(13)
O19 Sb7 N13 79.81(13)
C128 Sb7 N13 86.46(15)
O11 Sb6 O15 92.72(13)
O11 Sb6 O14 91.52(12)
O15 Sb6 O14 103.84(12)
O11 Sb6 O18 88.01(12)
O15 Sb6 O18 92.23(12)
O14 Sb6 O18 163.93(13)
O11 Sb6 C109 172.95(15)
O15 Sb6 C109 93.72(15)
O14 Sb6 C109 89.73(15)
O18 Sb6 C109 88.88(15)
O11 Sb6 N11 84.47(13)
O15 Sb6 N11 170.88(13)
O14 Sb6 N11 84.94(13)
O18 Sb6 N11 79.03(13)
C109 Sb6 N11 88.72(16)
O6 Sb4 O3 92.57(12)
O6 Sb4 O4 103.75(12)
O3 Sb4 O4 91.71(12)
O6 Sb4 O10 94.32(12)
O3 Sb4 O10 87.25(12)
O4 Sb4 O10 161.93(12)
O6 Sb4 C71 91.43(15)
O3 Sb4 C71 174.66(15)
O4 Sb4 C71 90.78(14)
O10 Sb4 C71 88.92(14)
O6 Sb4 N7 171.64(13)
O3 Sb4 N7 83.99(13)
O4 Sb4 N7 84.01(13)
O10 Sb4 N7 77.94(13)
C71 Sb4 N7 91.57(15)
O15 Sb8 O13 104.63(13)
O15 Sb8 O16 91.67(12)
O13 Sb8 O16 92.46(12)
O15 Sb8 O20 92.06(12)
O13 Sb8 O20 163.31(13)
O16 Sb8 O20 87.15(12)
O15 Sb8 C152 94.32(15)
O13 Sb8 C152 89.81(15)
O16 Sb8 C152 172.84(15)
O20 Sb8 C152 88.73(15)
O15 Sb8 N15 168.81(13)
O13 Sb8 N15 85.14(13)
O16 Sb8 N15 82.34(13)
O20 Sb8 N15 78.26(13)
C152 Sb8 N15 91.10(16)
Sb3 O4 Sb4 132.99(15)
Sb8 O15 Sb6 126.84(15)
Sb4 O3 Sb1 133.67(16)
C13 O7 Sb1 124.0(3)
Sb7 O14 Sb6 132.69(16)
Sb2 O5 Sb3 131.98(16)
C51 O9 Sb3 124.8(3)
C108 O18 Sb6 125.0(3)
C127 O19 Sb7 124.7(3)
Sb2 O6 Sb4 126.89(15)
Sb6 O11 Sb5 133.37(16)
Sb7 O16 Sb8 132.79(15)
Sb3 O1 Sb1 127.30(15)
N2 N1 C3 107.2(4)
N2 N1 Sb1 125.1(3)
C3 N1 Sb1 127.8(3)
Sb7 O12 Sb5 126.74(15)
Sb1 O2 Sb2 132.52(16)
Sb5 O13 Sb8 132.56(16)
C117 N13 N14 107.1(4)
C117 N13 Sb7 128.4(3)
N14 N13 Sb7 124.5(3)
C32 O8 Sb2 122.6(3)
C79 N9 N10 107.1(4)
C79 N9 Sb5 129.9(3)
N10 N9 Sb5 122.9(3)
C146 O20 Sb8 123.8(3)
C29 C30 C31 120.4(5)
C29 C30 H30 119.8
C31 C30 H30 119.8
C89 O17 Sb5 126.8(3)
O18 C108 C99 122.0(4)
O18 C108 C107 117.0(4)
C99 C108 C107 121.0(4)
C115 N14 N13 110.1(4)
C115 N14 H14 124.9
N13 N14 H14 124.9
N12 N11 C98 107.0(4)
N12 N11 Sb6 124.5(3)
C98 N11 Sb6 127.7(3)
C147 C152 C151 118.5(4)
C147 C152 Sb8 117.8(3)
C151 C152 Sb8 123.7(3)
C134 N16 N15 110.2(4)
C134 N16 H16 124.9
N15 N16 H16 124.9
N6 N5 C41 107.2(4)
N6 N5 Sb3 124.7(3)
C41 N5 Sb3 127.9(3)
C15 C14 C19 119.4(4)
C15 C14 Sb1 122.6(3)
C19 C14 Sb1 118.0(3)
C90 C95 C94 118.7(4)
C90 C95 Sb5 122.1(4)
C94 C95 Sb5 119.2(3)
C129 C128 C133 119.1(4)
C129 C128 Sb7 120.0(3)
C133 C128 Sb7 120.9(3)
C11 C10 C9 120.2(5)
C11 C10 H10 119.9
C9 C10 H10 119.9
C66 C65 C64 120.7(4)
C66 C65 H65 119.6
C64 C65 H65 119.6
C60 N7 N8 107.1(4)
C60 N7 Sb4 125.9(3)
N8 N7 Sb4 125.2(3)
C58 N8 N7 110.5(4)
C58 N8 H8 124.7
N7 N8 H8 124.7
C44 C43 C42 121.7(5)
C44 C43 H43 119.1
C42 C43 H43 119.1
C110 C109 C114 119.3(4)
C110 C109 Sb6 122.5(3)
C114 C109 Sb6 118.1(3)
C77 N10 N9 111.0(4)
C77 N10 H10A 124.5
N9 N10 H10A 124.5
O10 C70 C61 122.5(4)
O10 C70 C69 117.0(4)
C61 C70 C69 120.5(4)
C57 C52 C53 119.1(4)
C57 C52 Sb3 119.7(3)
C53 C52 Sb3 121.1(3)
C25 C26 C31 119.7(5)
C25 C26 C27 123.3(5)
C31 C26 C27 117.1(5)
C72 C71 C76 118.7(4)
C72 C71 Sb4 123.9(3)
C76 C71 Sb4 117.3(3)
C48 C49 C50 120.6(4)
C48 C49 H49 119.7
C50 C49 H49 119.7
C35 C34 C33 120.8(5)
C35 C34 H34 119.6
C33 C34 H34 119.6
C55 C56 C57 118.6(5)
C55 C56 H56 120.7
C57 C56 H56 120.7
C96 N12 N11 110.7(4)
C96 N12 H12 124.6
N11 N12 H12 124.6
C120 C121 C126 118.9(5)
C120 C121 C122 123.3(5)
C126 C121 C122 117.9(5)
C131 C132 C133 118.4(4)
C131 C132 H132 120.8
C133 C132 H132 120.8
O8 C32 C23 122.8(4)
O8 C32 C31 117.2(4)
C23 C32 C31 120.0(4)
C75 C76 C71 121.2(4)
C75 C76 H76 119.4
C71 C76 H76 119.4
C38 C33 C34 119.0(4)
C38 C33 Sb2 117.2(3)
C34 C33 Sb2 123.5(4)
C47 C46 C45 120.6(5)
C47 C46 H46 119.7
C45 C46 H46 119.7
C136 N15 N16 107.4(4)
C136 N15 Sb8 127.7(3)
N16 N15 Sb8 124.2(3)
C128 C129 C130 121.0(4)
C128 C129 H129 119.5
C130 C129 H129 119.5
N3 C22 C21 108.8(4)
N3 C22 C23 120.0(4)
C21 C22 C23 131.0(4)
O9 C51 C42 123.1(4)
O9 C51 C50 117.1(4)
C42 C51 C50 119.7(4)
N5 N6 C39 110.3(4)
N5 N6 H6 124.9
C39 N6 H6 124.9
C22 N3 N4 107.2(4)
C22 N3 Sb2 128.1(3)
N4 N3 Sb2 124.2(3)
C9 C8 C7 120.0(5)
C9 C8 H8A 120.0
C7 C8 H8A 120.0
N13 C117 C116 108.4(4)
N13 C117 C118 120.8(4)
C116 C117 C118 130.7(4)
C125 C126 C121 119.1(4)
C125 C126 C127 121.5(4)
C121 C126 C127 119.4(4)
C1 N2 N1 110.6(4)
C1 N2 H2 124.7
N1 N2 H2 124.7
C8 C9 C10 121.3(5)
C8 C9 H9 119.3
C10 C9 H9 119.3
C113 C114 C109 120.5(4)
C113 C114 H114 119.7
C109 C114 H114 119.7
C16 C17 C18 121.7(4)
C16 C17 Br1 120.3(4)
C18 C17 Br1 117.9(3)
C127 C118 C119 119.1(4)
C127 C118 C117 121.9(4)
C119 C118 C117 119.1(4)
C50 C45 C44 118.7(4)
C50 C45 C46 118.9(5)
C44 C45 C46 122.4(4)
O20 C146 C137 122.3(4)
O20 C146 C145 116.7(4)
C137 C146 C145 121.0(4)
C68 C67 C66 119.9(5)
C68 C67 H67 120.0
C66 C67 H67 120.0
C75 C74 C73 122.2(4)
C75 C74 Br4 118.6(4)
C73 C74 Br4 119.1(4)
C74 C73 C72 118.2(5)
C74 C73 H73 120.9
C72 C73 H73 120.9
C96 C97 C98 106.4(4)
C96 C97 H97 126.8
C98 C97 H97 126.8
C68 C69 C64 119.6(4)
C68 C69 C70 120.8(4)
C64 C69 C70 119.6(4)
C19 C18 C17 118.9(4)
C19 C18 H18 120.5
C17 C18 H18 120.5
C58 C59 C60 106.6(4)
C58 C59 H59 126.7
C60 C59 H59 126.7
C5 C6 C7 120.5(4)
C5 C6 H6A 119.7
C7 C6 H6A 119.7
C87 C88 C83 119.7(5)
C87 C88 C89 120.6(5)
C83 C88 C89 119.6(4)
C89 C80 C81 118.7(5)
C89 C80 C79 121.5(4)
C81 C80 C79 119.8(4)
N4 C20 C21 107.5(4)
N4 C20 H20 126.2
C21 C20 H20 126.2
C108 C99 C100 118.2(4)
C108 C99 C98 122.8(4)
C100 C99 C98 119.1(4)
C32 C23 C24 118.8(5)
C32 C23 C22 121.1(4)
C24 C23 C22 120.0(4)
C6 C5 C4 121.4(4)
C6 C5 H5 119.3
C4 C5 H5 119.3
C13 C4 C5 119.5(4)
C13 C4 C3 121.3(4)
C5 C4 C3 119.1(4)
C63 C62 C61 121.6(4)
C63 C62 H62 119.2
C61 C62 H62 119.2
C108 C107 C106 121.4(4)
C108 C107 C102 119.7(4)
C106 C107 C102 118.9(4)
C39 C40 C41 106.5(5)
C39 C40 H40 126.8
C41 C40 H40 126.8
N15 C136 C135 107.8(4)
N15 C136 C137 120.5(4)
C135 C136 C137 131.6(4)
C150 C149 C148 121.9(4)
C150 C149 Br9 119.9(4)
C148 C149 Br9 118.2(4)
C45 C50 C49 119.0(4)
C45 C50 C51 120.1(4)
C49 C50 C51 120.9(4)
N16 C134 C135 107.5(4)
N16 C134 H134 126.2
C135 C134 H134 126.2
C120 C119 C118 122.1(5)
C120 C119 H119 119.0
C118 C119 H119 119.0
N3 N4 C20 110.7(4)
N3 N4 H4 124.7
C20 N4 H4 124.7
N5 C41 C40 108.1(4)
N5 C41 C42 121.3(4)
C40 C41 C42 130.6(5)
C14 C15 C16 120.2(4)
C14 C15 H15 119.9
C16 C15 H15 119.9
C1 C2 C3 106.0(4)
C1 C2 H2A 127.0
C3 C2 H2A 127.0
C132 C133 C128 121.0(4)
C132 C133 H133 119.5
C128 C133 H133 119.5
C70 C61 C62 118.7(4)
C70 C61 C60 121.8(4)
C62 C61 C60 119.5(4)
C132 C131 C130 122.2(4)
C132 C131 Br8 118.7(4)
C130 C131 Br8 119.2(4)
C149 C150 C151 118.4(4)
C149 C150 H150 120.8
C151 C150 H150 120.8
C65 C64 C63 122.8(4)
C65 C64 C69 118.4(4)
C63 C64 C69 118.8(4)
C27 C28 C29 120.7(5)
C27 C28 H28 119.7
C29 C28 H28 119.7
N1 C3 C2 108.6(4)
N1 C3 C4 120.6(4)
C2 C3 C4 130.8(4)
N9 C79 C78 108.7(4)
N9 C79 C80 121.1(4)
C78 C79 C80 130.1(4)
C115 C116 C117 105.9(4)
C115 C116 H116 127.0
C117 C116 H116 127.0
C24 C25 C26 120.2(5)
C24 C25 H25 119.9
C26 C25 H25 119.9
N7 C60 C59 108.3(4)
N7 C60 C61 121.3(4)
C59 C60 C61 130.3(4)
C87 C86 C85 120.4(5)
C87 C86 H86 119.8
C85 C86 H86 119.8
C139 C138 C137 121.3(5)
C139 C138 H138 119.4
C137 C138 H138 119.4
C131 C130 C129 118.3(4)
C131 C130 H130 120.8
C129 C130 H130 120.8
C84 C85 C86 120.2(5)
C84 C85 H85 119.9
C86 C85 H85 119.9
C113 C112 C111 121.3(5)
C113 C112 Br7 119.3(4)
C111 C112 Br7 119.4(4)
C125 C124 C123 119.2(5)
C125 C124 H124 120.4
C123 C124 H124 120.4
C53 C54 C55 119.3(5)
C53 C54 H54 120.4
C55 C54 H54 120.4
N11 C98 C97 108.2(4)
N11 C98 C99 120.7(4)
C97 C98 C99 131.1(4)
O7 C13 C4 123.2(4)
O7 C13 C12 116.2(4)
C4 C13 C12 120.5(4)
C95 C90 C91 121.1(5)
C95 C90 H90 119.4
C91 C90 H90 119.4
C37 C38 C33 121.3(5)
C37 C38 H38 119.3
C33 C38 H38 119.3
C86 C87 C88 120.0(5)
C86 C87 H87 120.0
C88 C87 H87 120.0
C30 C31 C26 120.2(5)
C30 C31 C32 120.6(4)
C26 C31 C32 119.2(5)
C67 C68 C69 120.5(4)
C67 C68 H68 119.8
C69 C68 H68 119.8
C10 C11 C12 120.7(5)
C10 C11 H11 119.7
C12 C11 H11 119.7
C38 C37 C36 117.4(5)
C38 C37 H37 121.3
C36 C37 H37 121.3
N8 C58 C59 107.5(4)
N8 C58 H58 126.3
C59 C58 H58 126.3
C142 C141 C140 120.5(5)
C142 C141 H141 119.8
C140 C141 H141 119.8
C119 C120 C121 120.5(5)
C119 C120 H120 119.8
C121 C120 H120 119.8
C111 C110 C109 120.2(4)
C111 C110 H110 119.9
C109 C110 H110 119.9
C123 C122 C121 121.2(5)
C123 C122 H122 119.4
C121 C122 H122 119.4
C77 C78 C79 106.7(4)
C77 C78 H78 126.7
C79 C78 H78 126.7
C56 C55 C54 121.4(4)
C56 C55 Br5 119.5(4)
C54 C55 Br5 119.1(4)
C52 C57 C56 121.0(4)
C52 C57 H57 119.5
C56 C57 H57 119.5
C36 C35 C34 118.4(5)
C36 C35 H35 120.8
C34 C35 H35 120.8
C54 C53 C52 120.6(5)
C54 C53 H53 119.7
C52 C53 H53 119.7
C71 C72 C73 120.8(4)
C71 C72 H72 119.6
C73 C72 H72 119.6
C20 C21 C22 105.8(4)
C20 C21 H21 127.1
C22 C21 H21 127.1
C134 C135 C136 107.0(5)
C134 C135 H135 126.5
C136 C135 H135 126.5
O17 C89 C80 123.6(4)
O17 C89 C88 116.4(4)
C80 C89 C88 119.8(4)
C62 C63 C64 120.8(4)
C62 C63 H63 119.6
C64 C63 H63 119.6
N12 C96 C97 107.6(4)
N12 C96 H96 126.2
C97 C96 H96 126.2
C51 C42 C43 119.2(4)
C51 C42 C41 122.1(4)
C43 C42 C41 118.7(4)
C122 C123 C124 121.2(5)
C122 C123 H123 119.4
C124 C123 H123 119.4
N2 C1 C2 107.6(4)
N2 C1 H1 126.2
C2 C1 H1 126.2
C101 C100 C99 121.7(5)
C101 C100 H100 119.1
C99 C100 H100 119.1
C17S C16S C15S 120.5(9)
C17S C16S H16S 119.8
C15S C16S H16S 119.8
C146 C137 C138 118.4(5)
C146 C137 C136 122.4(4)
C138 C137 C136 119.1(4)
N14 C115 C116 108.4(4)
N14 C115 H115 125.8
C116 C115 H115 125.8
C85 C84 C83 122.2(5)
C85 C84 H84 118.9
C83 C84 H84 118.9
C124 C125 C126 121.2(5)
C124 C125 H125 119.4
C126 C125 H125 119.4
C101 C102 C107 118.5(4)
C101 C102 C103 122.2(4)
C107 C102 C103 119.2(4)
C18S C19S C20S 117.5(9)
C18S C19S H19S 121.3
C20S C19S H19S 121.3
C30 C29 C28 119.9(5)
C30 C29 H29 120.0
C28 C29 H29 120.0
C6 C7 C8 122.7(4)
C6 C7 C12 119.0(4)
C8 C7 C12 118.3(4)
C49 C48 C47 120.2(5)
C49 C48 H48 119.9
C47 C48 H48 119.9
C81 C82 C83 120.4(5)
C81 C82 H82 119.8
C83 C82 H82 119.8
C104 C103 C102 120.4(5)
C104 C103 H103 119.8
C102 C103 H103 119.8
C138 C139 C140 121.2(5)
C138 C139 H139 119.4
C140 C139 H139 119.4
C93 C94 C95 121.1(5)
C93 C94 H94 119.4
C95 C94 H94 119.4
C144 C143 C142 120.6(5)
C144 C143 H143 119.7
C142 C143 H143 119.7
C105 C106 C107 120.2(5)
C105 C106 H106 119.9
C107 C106 H106 119.9
C112 C113 C114 119.4(4)
C112 C113 H113 120.3
C114 C113 H113 120.3
C84 C83 C82 123.8(5)
C84 C83 C88 117.5(5)
C82 C83 C88 118.7(5)
C11 C12 C13 121.4(4)
C11 C12 C7 119.5(4)
C13 C12 C7 119.1(4)
N10 C77 C78 106.5(4)
N10 C77 H77 126.7
C78 C77 H77 126.7
C35 C36 C37 123.0(5)
C35 C36 Br2 118.7(4)
C37 C36 Br2 118.3(4)
C46 C47 C48 120.7(5)
C46 C47 H47 119.6
C48 C47 H47 119.6
C18 C19 C14 120.2(4)
C18 C19 H19 119.9
C14 C19 H19 119.9
N6 C39 C40 107.9(5)
N6 C39 H39 126.0
C40 C39 H39 126.0
C143 C144 C145 120.6(5)
C143 C144 H144 119.7
C145 C144 H144 119.7
C43 C44 C45 120.5(5)
C43 C44 H44 119.8
C45 C44 H44 119.8
C100 C101 C102 120.8(4)
C100 C101 H101 119.6
C102 C101 H101 119.6
C110 C111 C112 119.3(5)
C110 C111 H111 120.4
C112 C111 H111 120.4
C141 C142 C143 120.8(5)
C141 C142 H142 119.6
C143 C142 H142 119.6
C19S C18S C17S 124.0(8)
C19S C18S H18S 118.0
C17S C18S H18S 118.0
C152 C151 C150 121.2(4)
C152 C151 H151 119.4
C150 C151 H151 119.4
C82 C81 C80 122.6(5)
C82 C81 H81 118.7
C80 C81 H81 118.7
C25 C24 C23 122.1(5)
C25 C24 H24 119.0
C23 C24 H24 119.0
C28 C27 C26 121.8(5)
C28 C27 H27 119.1
C26 C27 H27 119.1
C74 C75 C76 118.9(4)
C74 C75 H75 120.6
C76 C75 H75 120.6
C140 C145 C144 118.3(4)
C140 C145 C146 120.0(4)
C144 C145 C146 121.7(4)
C141 C140 C145 119.2(5)
C141 C140 C139 122.6(5)
C145 C140 C139 118.2(5)
C15S C20S C19S 120.1(7)
C15S C20S C21S 122.0(9)
C19S C20S C21S 117.8(9)
C17 C16 C15 119.4(4)
C17 C16 H16A 120.3
C15 C16 H16A 120.3
C16S C17S C18S 117.5(8)
C16S C17S H17S 121.2
C18S C17S H17S 121.2
C20S C15S C16S 120.4(7)
C20S C15S H15S 119.8
C16S C15S H15S 119.8
C65 C66 C67 120.8(4)
C65 C66 H66 119.6
C67 C66 H66 119.6
C70 O10 Sb4 122.8(3)
C94 C93 C92 118.8(5)
C94 C93 H93 120.6
C92 C93 H93 120.6
C91 C92 C93 122.0(5)
C91 C92 Br6 119.5(4)
C93 C92 Br6 118.5(4)
C103 C104 C105 120.7(5)
C103 C104 H104 119.6
C105 C104 H104 119.6
C106 C105 C104 120.5(5)
C106 C105 H105 119.7
C104 C105 H105 119.7
C92 C91 C90 118.2(5)
C92 C91 H91 120.9
C90 C91 H91 120.9
C152 C147 C148 121.5(5)
C152 C147 H147 119.3
C148 C147 H147 119.3
C149 C148 C147 118.5(5)
C149 C148 H148 120.8
C147 C148 H148 120.8
C12S C13S C8S 117.5(7)
C12S C13S C14S 122.9(7)
C8S C13S C14S 119.6(7)
C10S C11S C12S 117.9(8)
C10S C11S H11S 121.1
C12S C11S H11S 121.1
C11S C12S C13S 122.7(8)
C11S C12S H12S 118.6
C13S C12S H12S 118.6
C11S C10S C9S 122.9(8)
C11S C10S H10S 118.5
C9S C10S H10S 118.5
C5S C6S C1S 116.5(8)
C5S C6S C7S 122.8(8)
C1S C6S C7S 120.7(8)
C10S C9S C8S 118.0(8)
C10S C9S H9S 121.0
C8S C9S H9S 121.0
C2S C1S C6S 121.7(8)
C2S C1S H1S 119.2
C6S C1S H1S 119.2
C13S C8S C9S 120.9(8)
C13S C8S H8S 119.6
C9S C8S H8S 119.6
C1S C2S C3S 120.9(8)
C1S C2S H2S 119.5
C3S C2S H2S 119.5
C13S C14S H14A 109.5
C13S C14S H14B 109.5
H14A C14S H14B 109.5
C13S C14S H14C 109.5
H14A C14S H14C 109.5
H14B C14S H14C 109.5
C6S C5S C4S 121.2(8)
C6S C5S H5S 119.4
C4S C5S H5S 119.4
C6S C7S H7S1 109.5
C6S C7S H7S2 109.5
H7S1 C7S H7S2 109.5
C6S C7S H7S3 109.5
H7S1 C7S H7S3 109.5
H7S2 C7S H7S3 109.5
C3S C4S C5S 120.3(9)
C3S C4S H4S 119.8
C5S C4S H4S 119.8
C4S C3S C2S 119.3(9)
C4S C3S H3S 120.3
C2S C3S H3S 120.3
C20S C21S H21A 109.5
C20S C21S H21B 109.5
H21A C21S H21B 109.5
C20S C21S H21C 109.5
H21A C21S H21C 109.5
H21B C21S H21C 109.5
O19 C127 C118 123.5(4)
O19 C127 C126 116.5(4)
C118 C127 C126 119.9(4)
C164 C163 N17 112.2(9)
C164 C163 C162 132.2(9)
N17 C163 C162 115.5(8)
C162 C161 C160 119.2(8)
C162 C161 H161 120.4
C160 C161 H161 120.4
C159 C160 C161 125.6(8)
C159 C160 H160 117.2
C161 C160 H160 117.2
C160 C159 C158 122.2(6)
C160 C159 C154 113.6(6)
C158 C159 C154 124.1(6)
C161 C162 C153 116.9(8)
C161 C162 C163 117.0(7)
C153 C162 C163 126.1(7)
C162 C153 C154 122.1(7)
C162 C153 O21 119.7(7)
C154 C153 O21 118.2(7)
C155 C154 C159 116.0(6)
C155 C154 C153 121.4(6)
C159 C154 C153 122.6(6)
C156 C155 C154 123.2(8)
C156 C155 H155 118.4
C154 C155 H155 118.4
C155 C156 C157 117.4(8)
C155 C156 H156 121.3
C157 C156 H156 121.3
C157 C158 C159 116.4(7)
C157 C158 H158 121.8
C159 C158 H158 121.8
C158 C157 C156 122.8(8)
C158 C157 H157 118.6
C156 C157 H157 118.6
N18 C165 C164 103.9(8)
N18 C165 H165 128.0
C164 C165 H165 128.0
C163 C164 C165 108.4(9)
C163 C164 H164 125.8
C165 C164 H164 125.8
C153 O21 H21D 109.5
C163 N17 N18 105.0(8)
N17 N18 C165 110.5(7)
N17 N18 H18A 124.8
C165 N18 H18A 124.8

loop_
_geom_bond_atom_site_label_1
_geom_bond_atom_site_label_2
_geom_bond_distance
Br2 C36 1.905(5)
Br9 C149 1.900(4)
Br7 C112 1.896(5)
Sb1 O1 1.941(3)
Sb1 O2 1.945(3)
Sb1 O3 1.957(3)
Sb1 O7 2.024(3)
Sb1 C14 2.129(4)
Sb1 N1 2.197(4)
Sb2 O6 1.932(3)
Sb2 O2 1.951(3)
Sb2 O5 1.954(3)
Sb2 O8 2.029(3)
Sb2 C33 2.129(5)
Sb2 N3 2.213(4)
Sb5 O12 1.947(3)
Sb5 O13 1.952(3)
Sb5 O11 1.965(3)
Sb5 O17 2.013(3)
Sb5 C95 2.130(4)
Sb5 N9 2.199(4)
Sb3 O1 1.932(3)
Sb3 O4 1.946(3)
Sb3 O5 1.965(3)
Sb3 O9 2.025(3)
Sb3 C52 2.127(4)
Sb3 N5 2.207(4)
Sb7 O12 1.934(3)
Sb7 O14 1.941(3)
Sb7 O16 1.956(3)
Sb7 O19 2.026(3)
Sb7 C128 2.136(4)
Sb7 N13 2.211(4)
Sb6 O11 1.948(3)
Sb6 O15 1.950(3)
Sb6 O14 1.952(3)
Sb6 O18 2.001(3)
Sb6 C109 2.124(5)
Sb6 N11 2.207(4)
Sb4 O6 1.943(3)
Sb4 O3 1.945(3)
Sb4 O4 1.952(3)
Sb4 O10 2.009(3)
Sb4 C71 2.117(4)
Sb4 N7 2.211(4)
Sb8 O15 1.935(3)
Sb8 O13 1.955(3)
Sb8 O16 1.959(3)
Sb8 O20 2.018(3)
Sb8 C152 2.132(4)
Sb8 N15 2.213(4)
Br4 C74 1.918(4)
Br1 C17 1.899(4)
Br8 C131 1.913(5)
Br5 C55 1.899(5)
O7 C13 1.338(5)
O9 C51 1.337(5)
O18 C108 1.343(5)
O19 C127 1.338(5)
N1 N2 1.344(5)
N1 C3 1.344(6)
N13 C117 1.344(6)
N13 N14 1.346(5)
O8 C32 1.340(5)
N9 C79 1.337(6)
N9 N10 1.345(5)
O20 C146 1.346(5)
C30 C29 1.372(7)
C30 C31 1.416(7)
C30 H30 0.9500
O17 C89 1.344(6)
C108 C99 1.392(6)
C108 C107 1.411(6)
N14 C115 1.337(6)
N14 H14 0.8800
N11 N12 1.345(5)
N11 C98 1.352(6)
C152 C147 1.376(7)
C152 C151 1.385(6)
N16 C134 1.341(6)
N16 N15 1.351(5)
N16 H16 0.8800
N5 N6 1.345(5)
N5 C41 1.353(6)
C14 C15 1.384(6)
C14 C19 1.400(6)
C95 C90 1.381(7)
C95 C94 1.386(7)
C128 C129 1.376(6)
C128 C133 1.391(6)
C10 C11 1.362(7)
C10 C9 1.401(7)
C10 H10 0.9500
C65 C66 1.366(7)
C65 C64 1.413(7)
C65 H65 0.9500
N7 C60 1.338(6)
N7 N8 1.362(5)
N8 C58 1.339(6)
N8 H8 0.8800
C43 C44 1.365(7)
C43 C42 1.420(7)
C43 H43 0.9500
C109 C110 1.390(7)
C109 C114 1.394(6)
N10 C77 1.340(6)
N10 H10A 0.8800
C70 O10 1.344(5)
C70 C61 1.386(6)
C70 C69 1.432(6)
C52 C57 1.380(6)
C52 C53 1.401(6)
C26 C25 1.398(8)
C26 C31 1.422(7)
C26 C27 1.426(7)
C71 C72 1.386(6)
C71 C76 1.390(6)
C49 C48 1.371(7)
C49 C50 1.419(7)
C49 H49 0.9500
C34 C35 1.380(7)
C34 C33 1.391(7)
C34 H34 0.9500
C56 C55 1.382(7)
C56 C57 1.395(7)
C56 H56 0.9500
N12 C96 1.338(6)
N12 H12 0.8800
C121 C120 1.411(7)
C121 C126 1.424(7)
C121 C122 1.425(7)
C132 C131 1.376(7)
C132 C133 1.390(7)
C132 H132 0.9500
C32 C23 1.390(7)
C32 C31 1.435(7)
C76 C75 1.376(7)
C76 H76 0.9500
C33 C38 1.390(7)
C46 C47 1.362(7)
C46 C45 1.420(7)
C46 H46 0.9500
N15 C136 1.347(6)
C129 C130 1.395(7)
C129 H129 0.9500
C22 N3 1.342(6)
C22 C21 1.408(7)
C22 C23 1.464(7)
C51 C42 1.393(6)
C51 C50 1.428(6)
N6 C39 1.346(6)
N6 H6 0.8800
N3 N4 1.345(5)
C8 C9 1.368(7)
C8 C7 1.418(7)
C8 H8A 0.9500
C117 C116 1.402(7)
C117 C118 1.467(7)
C126 C125 1.407(7)
C126 C127 1.433(7)
N2 C1 1.343(6)
N2 H2 0.8800
C9 H9 0.9500
C114 C113 1.376(7)
C114 H114 0.9500
C17 C16 1.365(7)
C17 C18 1.383(7)
C118 C127 1.385(7)
C118 C119 1.416(7)
C45 C50 1.417(6)
C45 C44 1.419(7)
C146 C137 1.388(7)
C146 C145 1.424(7)
C67 C68 1.368(7)
C67 C66 1.406(7)
C67 H67 0.9500
C74 C75 1.363(7)
C74 C73 1.384(7)
C73 C72 1.392(7)
C73 H73 0.9500
C97 C96 1.367(7)
C97 C98 1.400(7)
C97 H97 0.9500
C69 C68 1.414(6)
C69 C64 1.417(6)
C18 C19 1.381(6)
C18 H18 0.9500
C59 C58 1.365(7)
C59 C60 1.407(6)
C59 H59 0.9500
C6 C5 1.362(7)
C6 C7 1.415(7)
C6 H6A 0.9500
C88 C87 1.412(7)
C88 C83 1.427(7)
C88 C89 1.437(7)
C80 C89 1.385(7)
C80 C81 1.418(7)
C80 C79 1.464(7)
C20 N4 1.349(6)
C20 C21 1.372(7)
C20 H20 0.9500
C99 C100 1.423(6)
C99 C98 1.456(6)
C23 C24 1.419(7)
C5 C4 1.422(6)
C5 H5 0.9500
C4 C13 1.379(6)
C4 C3 1.469(6)
C62 C63 1.364(7)
C62 C61 1.423(6)
C62 H62 0.9500
C107 C106 1.413(7)
C107 C102 1.418(6)
C40 C39 1.359(8)
C40 C41 1.401(7)
C40 H40 0.9500
C136 C135 1.397(7)
C136 C137 1.451(7)
C149 C150 1.371(7)
C149 C148 1.375(7)
C134 C135 1.360(7)
C134 H134 0.9500
C119 C120 1.359(7)
C119 H119 0.9500
N4 H4 0.8800
C41 C42 1.456(7)
C15 C16 1.389(6)
C15 H15 0.9500
C2 C1 1.370(7)
C2 C3 1.402(6)
C2 H2A 0.9500
C133 H133 0.9500
C61 C60 1.459(6)
C131 C130 1.381(7)
C150 C151 1.392(7)
C150 H150 0.9500
C64 C63 1.416(7)
C28 C27 1.357(8)
C28 C29 1.407(8)
C28 H28 0.9500
C79 C78 1.390(7)
C116 C115 1.356(7)
C116 H116 0.9500
C25 C24 1.366(8)
C25 H25 0.9500
C86 C87 1.376(7)
C86 C85 1.396(8)
C86 H86 0.9500
C138 C139 1.366(8)
C138 C137 1.436(7)
C138 H138 0.9500
C130 H130 0.9500
C85 C84 1.357(8)
C85 H85 0.9500
C112 C113 1.369(7)
C112 C111 1.388(7)
C124 C125 1.366(7)
C124 C123 1.416(8)
C124 H124 0.9500
C54 C53 1.379(7)
C54 C55 1.385(7)
C54 H54 0.9500
C13 C12 1.425(6)
C90 C91 1.399(7)
C90 H90 0.9500
C38 C37 1.384(7)
C38 H38 0.9500
C87 H87 0.9500
C68 H68 0.9500
C11 C12 1.406(7)
C11 H11 0.9500
C37 C36 1.388(7)
C37 H37 0.9500
C58 H58 0.9500
C141 C142 1.361(8)
C141 C140 1.415(7)
C141 H141 0.9500
C120 H120 0.9500
C110 C111 1.379(7)
C110 H110 0.9500
C122 C123 1.339(8)
C122 H122 0.9500
C78 C77 1.377(7)
C78 H78 0.9500
C57 H57 0.9500
C35 C36 1.371(7)
C35 H35 0.9500
C53 H53 0.9500
C72 H72 0.9500
C21 H21 0.9500
C135 H135 0.9500
C63 H63 0.9500
C96 H96 0.9500
C123 H123 0.9500
C1 H1 0.9500
C100 C101 1.357(7)
C100 H100 0.9500
C16S C17S 1.358(11)
C16S C15S 1.404(10)
C16S H16S 0.9500
C115 H115 0.9500
C84 C83 1.405(7)
C84 H84 0.9500
C125 H125 0.9500
C102 C101 1.418(7)
C102 C103 1.421(7)
C19S C18S 1.363(12)
C19S C20S 1.397(11)
C19S H19S 0.9500
C29 H29 0.9500
C7 C12 1.432(6)
C48 C47 1.405(7)
C48 H48 0.9500
C82 C81 1.353(7)
C82 C83 1.411(7)
C82 H82 0.9500
C103 C104 1.348(7)
C103 H103 0.9500
C139 C140 1.424(8)
C139 H139 0.9500
C94 C93 1.377(7)
C94 H94 0.9500
C143 C144 1.365(7)
C143 C142 1.394(8)
C143 H143 0.9500
C106 C105 1.371(7)
C106 H106 0.9500
C113 H113 0.9500
C77 H77 0.9500
C47 H47 0.9500
C19 H19 0.9500
C39 H39 0.9500
C144 C145 1.423(7)
C144 H144 0.9500
C44 H44 0.9500
C101 H101 0.9500
C111 H111 0.9500
C142 H142 0.9500
C18S C17S 1.374(12)
C18S H18S 0.9500
C151 H151 0.9500
C81 H81 0.9500
C24 H24 0.9500
C27 H27 0.9500
C75 H75 0.9500
C145 C140 1.420(7)
C20S C15S 1.353(10)
C20S C21S 1.443(11)
C16 H16A 0.9500
C17S H17S 0.9500
C15S H15S 0.9500
C66 H66 0.9500
C93 C92 1.380(8)
C93 H93 0.9500
C92 C91 1.368(8)
C92 Br6 1.911(5)
C104 C105 1.408(8)
C104 H104 0.9500
C105 H105 0.9500
C91 H91 0.9500
C147 C148 1.388(7)
C147 H147 0.9500
C148 H148 0.9500
C13S C12S 1.383(10)
C13S C8S 1.388(10)
C13S C14S 1.534(10)
C11S C10S 1.362(10)
C11S C12S 1.364(10)
C11S H11S 0.9500
C12S H12S 0.9500
C10S C9S 1.366(11)
C10S H10S 0.9500
C6S C5S 1.381(12)
C6S C1S 1.392(10)
C6S C7S 1.496(12)
C9S C8S 1.395(11)
C9S H9S 0.9500
C1S C2S 1.356(11)
C1S H1S 0.9500
C8S H8S 0.9500
C2S C3S 1.382(11)
C2S H2S 0.9500
C14S H14A 0.9800
C14S H14B 0.9800
C14S H14C 0.9800
C5S C4S 1.407(13)
C5S H5S 0.9500
C7S H7S1 0.9800
C7S H7S2 0.9800
C7S H7S3 0.9800
C4S C3S 1.334(13)
C4S H4S 0.9500
C3S H3S 0.9500
C21S H21A 0.9800
C21S H21B 0.9800
C21S H21C 0.9800
C163 C164 1.304(13)
C163 N17 1.358(11)
C163 C162 1.490(12)
C161 C162 1.3935(10)
C161 C160 1.3938(10)
C161 H161 0.9500
C160 C159 1.3933(10)
C160 H160 0.9500
C159 C158 1.3934(10)
C159 C154 1.3935(10)
C162 C153 1.3938(10)
C153 C154 1.3939(10)
C153 O21 1.403(9)
C154 C155 1.3925(10)
C155 C156 1.3922(10)
C155 H155 0.9500
C156 C157 1.3926(10)
C156 H156 0.9500
C158 C157 1.3924(10)
C158 H158 0.9500
C157 H157 0.9500
C165 N18 1.391(11)
C165 C164 1.412(12)
C165 H165 0.9500
C164 H164 0.9500
O21 H21D 0.8400
N17 N18 1.365(10)
N18 H18A 0.8800

loop_
_platon_squeeze_void_nr
_platon_squeeze_void_average_x
_platon_squeeze_void_average_y
_platon_squeeze_void_average_z
_platon_squeeze_void_volume
_platon_squeeze_void_count_electrons
1 0.000 0.000 0.000 409.4 76.0
2 0.162 0.679 0.288 56.2 9.0
3 0.291 0.415 0.187 13.5 0.7
4 0.382 0.383 0.268 13.2 0.2
5 0.390 0.714 0.198 14.8 -0.5
6 0.408 0.618 0.469 9.5 0.3
7 0.591 0.382 0.531 9.4 0.4
8 0.610 0.286 0.802 14.8 -0.4
9 0.622 0.615 0.736 13.7 0.1
10 0.715 0.584 0.817 13.0 0.6
11 0.838 0.321 0.712 56.1 8.3
